data_4135636
loop_
_publ_author_name
'Petrov, Nino G.'
'Chartier, Patrick'
'Maris, Thierry'
'Wuest, James D.'

_publ_section_title
;
 Designing Tetraoxa[8]circulenes To Serve as Hosts and Sensors
;
_journal_issue 1
_journal_name_full 'Journal of the American Chemical Society'
_journal_page_first 556
_journal_page_last 572
_journal_paper_doi 10.1021/jacs.1c11728
_journal_volume 144
_journal_year 2021
_chemical_formula_moiety '0.5(C80 H40 O4), 3(C S2), 0.5(C120)'
_chemical_formula_sum 'C103 H20 O2 S6'
_chemical_formula_weight 1481.55
_space_group_crystal_system monoclinic
_space_group_IT_number 12
_space_group_name_Hall '-C 2y'
_space_group_name_H-M_alt 'C 1 2/m 1'
_atom_sites_solution_hydrogens geom
_audit_contact_author_name
;
;
_audit_creation_date 2019-08-28
_audit_creation_method
;
Olex2 1.2
(compiled 2018.05.29 svn.r3508 for OlexSys, GUI svn.r5506)
;
_cell_angle_alpha 90
_cell_angle_beta 96.1449(15)
_cell_angle_gamma 90
_cell_formula_units_Z 4
_cell_length_a 18.6097(5)
_cell_length_b 19.5333(5)
_cell_length_c 16.7214(4)
_cell_measurement_reflns_used 7203
_cell_measurement_temperature 100
_cell_measurement_theta_max 53.950
_cell_measurement_theta_min 2.312
_cell_volume 6043.5(3)
_computing_cell_refinement
'SAINT (2013) V8.37A; Integration Software for Single Crystal Data. Bruker AXS Inc., Madison, WI 53719-1173.'
_computing_data_collection
;
APEX 2 (2013) Bruker AXS Inc., Madison, WI 53719-1173.
;
_computing_data_reduction
'SAINT (2013) V8.37A; Integration Software for Single Crystal Data. Bruker AXS Inc., Madison, WI 53719-1173.'
_computing_molecular_graphics 'Olex2 (Dolomanov et al., 2009)'
_computing_publication_material 'Olex2 (Dolomanov et al., 2009)'
_computing_structure_refinement 'XL (Sheldrick, 2008)'
_diffrn_ambient_temperature 100
_diffrn_detector 'CMOS Area detector'
_diffrn_detector_area_resol_mean 10.24
_diffrn_detector_type 'Bruker Photon 100 CMOS Detector'
_diffrn_measured_fraction_theta_full 0.956
_diffrn_measured_fraction_theta_max 0.954
_diffrn_measurement_device 'k-geometry diffractometer'
_diffrn_measurement_device_type 'Bruker Venture Metaljet'
_diffrn_measurement_method '\w and \f scans'
_diffrn_radiation_collimation 'Focusing mirrors'
_diffrn_radiation_monochromator 'Helios MX Mirror Optics'
_diffrn_radiation_probe x-ray
_diffrn_radiation_type GaK\a
_diffrn_radiation_wavelength 1.34139
_diffrn_reflns_av_R_equivalents 0.1077
_diffrn_reflns_av_unetI/netI 0.0699
_diffrn_reflns_Laue_measured_fraction_full 0.956
_diffrn_reflns_Laue_measured_fraction_max 0.954
_diffrn_reflns_limit_h_max 22
_diffrn_reflns_limit_h_min -22
_diffrn_reflns_limit_k_max 23
_diffrn_reflns_limit_k_min 0
_diffrn_reflns_limit_l_max 20
_diffrn_reflns_limit_l_min 0
_diffrn_reflns_number 5469
_diffrn_reflns_point_group_measured_fraction_full 0.956
_diffrn_reflns_point_group_measured_fraction_max 0.954
_diffrn_reflns_theta_full 53.594
_diffrn_reflns_theta_max 53.978
_diffrn_reflns_theta_min 2.312
_diffrn_source 'Metal Jet'
_diffrn_source_target Ga
_diffrn_source_type 'Gallium Liquid Metal Jet Source'
_exptl_absorpt_coefficient_mu 1.708
_exptl_absorpt_process_details
;
 TWINABS-2012/1 (Bruker,2012) was used for absorption correction.

Final HKLF 4 output contains 43415 reflections, Rint = 0.1077
 (18732 with I > 3sig(I), Rint = 0.0813)
;
_exptl_crystal_colour 'metallic dark brown'
_exptl_crystal_colour_lustre metallic
_exptl_crystal_colour_modifier dark
_exptl_crystal_colour_primary brown
_exptl_crystal_density_diffrn 1.628
_exptl_crystal_description Plate
_exptl_crystal_F_000 3000
_exptl_crystal_size_max 0.08
_exptl_crystal_size_mid 0.08
_exptl_crystal_size_min 0.03
_refine_diff_density_max 0.669
_refine_diff_density_min -0.695
_refine_diff_density_rms 0.091
_refine_ls_extinction_coef 0.00026(7)
_refine_ls_extinction_expression Fc^*^=kFc[1+0.001xFc^2^\l^3^/sin(2\q)]^-1/4^
_refine_ls_extinction_method 'SHELXL-2018/3 (Sheldrick 2018)'
_refine_ls_goodness_of_fit_ref 1.053
_refine_ls_hydrogen_treatment constr
_refine_ls_matrix_type full
_refine_ls_number_parameters 984
_refine_ls_number_reflns 5469
_refine_ls_number_restraints 3366
_refine_ls_restrained_S_all 0.829
_refine_ls_R_factor_all 0.1385
_refine_ls_R_factor_gt 0.0977
_refine_ls_shift/su_max 0.000
_refine_ls_shift/su_mean 0.000
_refine_ls_structure_factor_coef Fsqd
_refine_ls_weighting_details 'w=1/[\s^2^(Fo^2^)+(0.0732P)^2^+68.9668P] where P=(Fo^2^+2Fc^2^)/3'
_refine_ls_weighting_scheme calc
_refine_ls_wR_factor_gt 0.2156
_refine_ls_wR_factor_ref 0.2436
_reflns_Friedel_coverage 0.000
_reflns_Friedel_fraction_full .
_reflns_Friedel_fraction_max .
_reflns_number_gt 3875
_reflns_number_total 5469
_reflns_threshold_expression 'I > 2\s(I)'
_cod_data_source_file jw1874_7_C60_6CS2.cif
_cod_data_source_block jw1874
_cod_depositor_comments
;
The following automatic conversions were performed:

data item '_diffrn_radiation_probe' value 'X-ray' was changed to
'x-ray' in accordance with the built-in table derived from the CIF
Core dictionary named 'cif_core.dic' version 2.4.5 last updated on
2014-11-21.

Automatic conversion script
Id: cif_fix_values 8738 2021-04-28 16:35:53Z antanas 
;
_cod_database_code 4135636
_shelx_shelxl_version_number 2018/3
_shelx_space_group_comment
;
The symmetry employed for this shelxl refinement is uniquely defined
by the following loop, which should always be used as a source of
symmetry information in preference to the above space-group names.
They are only intended as comments.
;
_olex2_refinement_description
;
1. Twinned data refinement
 Scales: 0.880(3)
 0.120(3)
2. Fixed Uiso
 At 1.2 times of:
  All C(H) groups
3. Rigid bond restraints
 C1B, C2B, C3B, C4B, C5B, C6B, C7B, C8B, C9B, C10B, C11B, C12B, C13B, C14B,
 C15B, C16B, C17B, C18B, C19B, C20B, C21B, C22B, C23B, C24B, C25B, C26B, C27B,
 C28B, C29B, C30B, C31B, C32B, C33B, C34B, C35B, C36B, C37B, C38B, C39B, C40B,
 C41B, C42B, C43B, C44B, C45B, C46B, C47B, C48B, C49B, C50B, C51B, C52B, C53B,
 C54B, C55B, C56B, C57B, C58B, C59B, C60B, C1D, C2D, C3D, C4D, C5D, C6D, C7D,
 C8D, C9D, C10D, C11D, C12D, C13D, C14D, C15D, C16D, C17D, C18D, C19D, C20D,
 C21D, C22D, C23D, C24D, C25D, C26D, C27D, C28D, C29D, C30D, C31D, C32D, C33D,
 C34D, C35D, C36D, C37D, C38D, C39D, C40D, C41D, C42D, C43D, C44D, C45D, C46D,
 C47D, C48D, C49D, C50D, C51D, C52D, C53D, C54D, C55D, C56D, C57D, C58D, C59D,
 C60D
 with sigma for 1-2 distances of 0.02 and sigma for 1-3 distances of 0.02
4. Uiso/Uaniso restraints and constraints
C1B \\sim C2B \\sim C3B \\sim C4B \\sim C5B \\sim C6B \\sim C7B \\sim C8B \\sim
C9B \\sim C10B \\sim C11B \\sim C12B \\sim C13B \\sim C14B \\sim C15B \\sim
C16B \\sim C17B \\sim C18B \\sim C19B \\sim C20B \\sim C21B \\sim C22B \\sim
C23B \\sim C24B \\sim C25B \\sim C26B \\sim C27B \\sim C28B \\sim C29B \\sim
C30B \\sim C31B \\sim C32B \\sim C33B \\sim C34B \\sim C35B \\sim C36B \\sim
C37B \\sim C38B \\sim C39B \\sim C40B \\sim C41B \\sim C42B \\sim C43B \\sim
C44B \\sim C45B \\sim C46B \\sim C47B \\sim C48B \\sim C49B \\sim C50B \\sim
C51B \\sim C52B \\sim C53B \\sim C54B \\sim C55B \\sim C56B \\sim C57B \\sim
C58B \\sim C59B \\sim C60B \\sim C1D \\sim C2D \\sim C3D \\sim C4D \\sim C5D
\\sim C6D \\sim C7D \\sim C8D \\sim C9D \\sim C10D \\sim C11D \\sim C12D \\sim
C13D \\sim C14D \\sim C15D \\sim C16D \\sim C17D \\sim C18D \\sim C19D \\sim
C20D \\sim C21D \\sim C22D \\sim C23D \\sim C24D \\sim C25D \\sim C26D \\sim
C27D \\sim C28D \\sim C29D \\sim C30D \\sim C31D \\sim C32D \\sim C33D \\sim
C34D \\sim C35D \\sim C36D \\sim C37D \\sim C38D \\sim C39D \\sim C40D \\sim
C41D \\sim C42D \\sim C43D \\sim C44D \\sim C45D \\sim C46D \\sim C47D \\sim
C48D \\sim C49D \\sim C50D \\sim C51D \\sim C52D \\sim C53D \\sim C54D \\sim
C55D \\sim C56D \\sim C57D \\sim C58D \\sim C59D \\sim C60D: within 2A with
sigma of 0.035 and sigma for terminal atoms of 0.02
Uanis(S3D) \\sim Ueq: with sigma of 0.001 and sigma for terminal atoms of 0.002
5. Others
 Sof(S3D)=1-FVAR(1)
 Sof(S3C)=FVAR(1)
 Sof(C1D)=Sof(C2D)=Sof(C3D)=Sof(C4D)=Sof(C5D)=Sof(C6D)=Sof(C7D)=Sof(C8D)=
 Sof(C9D)=Sof(C10D)=Sof(C11D)=Sof(C12D)=Sof(C13D)=Sof(C14D)=Sof(C15D)=Sof(C16D)=
 Sof(C17D)=Sof(C18D)=Sof(C19D)=Sof(C20D)=Sof(C21D)=Sof(C22D)=Sof(C23D)=
 Sof(C24D)=Sof(C25D)=Sof(C26D)=Sof(C27D)=Sof(C28D)=Sof(C29D)=Sof(C30D)=
 Sof(C31D)=Sof(C32D)=Sof(C33D)=Sof(C34D)=Sof(C35D)=Sof(C36D)=Sof(C37D)=
 Sof(C38D)=Sof(C39D)=Sof(C40D)=Sof(C41D)=Sof(C42D)=Sof(C43D)=Sof(C44D)=
 Sof(C45D)=Sof(C46D)=Sof(C47D)=Sof(C48D)=Sof(C49D)=Sof(C50D)=Sof(C51D)=
 Sof(C52D)=Sof(C53D)=Sof(C54D)=Sof(C55D)=Sof(C56D)=Sof(C57D)=Sof(C58D)=
 Sof(C59D)=Sof(C60D)=0.5*(1-FVAR(3))
 Sof(C1B)=Sof(C2B)=Sof(C3B)=Sof(C4B)=Sof(C5B)=Sof(C6B)=Sof(C7B)=Sof(C8B)=
 Sof(C9B)=Sof(C10B)=Sof(C11B)=Sof(C12B)=Sof(C13B)=Sof(C14B)=Sof(C15B)=Sof(C16B)=
 Sof(C17B)=Sof(C18B)=Sof(C19B)=Sof(C20B)=Sof(C21B)=Sof(C22B)=Sof(C23B)=
 Sof(C24B)=Sof(C25B)=Sof(C26B)=Sof(C27B)=Sof(C28B)=Sof(C29B)=Sof(C30B)=
 Sof(C31B)=Sof(C32B)=Sof(C33B)=Sof(C34B)=Sof(C35B)=Sof(C36B)=Sof(C37B)=
 Sof(C38B)=Sof(C39B)=Sof(C40B)=Sof(C41B)=Sof(C42B)=Sof(C43B)=Sof(C44B)=
 Sof(C45B)=Sof(C46B)=Sof(C47B)=Sof(C48B)=Sof(C49B)=Sof(C50B)=Sof(C51B)=
 Sof(C52B)=Sof(C53B)=Sof(C54B)=Sof(C55B)=Sof(C56B)=Sof(C57B)=Sof(C58B)=
 Sof(C59B)=Sof(C60B)=0.5*FVAR(3)
6.a Free rotating group:
 C1B(C2B,C3B,C4B,C5B,C6B,C7B,C8B,C9B,C10B,C11B,C12B,C13B,C14B,C15B,C16B,C17B,
 C18B,C19B,C20B,C21B,C22B,C23B,C24B,C25B,C26B,C27B,C28B,C29B,C30B,C31B,C32B,
 C33B,C34B,C35B,C36B,C37B,C38B,C39B,C40B,C41B,C42B,C43B,C44B,C45B,C46B,C47B,
 C48B,C49B,C50B,C51B,C52B,C53B,C54B,C55B,C56B,C57B,C58B,C59B,C60B), C1D(C2D,C3D,
 C4D,C5D,C6D,C7D,C8D,C9D,C10D,C11D,C12D,C13D,C14D,C15D,C16D,C17D,C18D,C19D,C20D,
 C21D,C22D,C23D,C24D,C25D,C26D,C27D,C28D,C29D,C30D,C31D,C32D,C33D,C34D,C35D,
 C36D,C37D,C38D,C39D,C40D,C41D,C42D,C43D,C44D,C45D,C46D,C47D,C48D,C49D,C50D,
 C51D,C52D,C53D,C54D,C55D,C56D,C57D,C58D,C59D,C60D)
6.b Ternary CH refined with riding coordinates:
 C1A(H1A), C2A(H2A)
6.c Aromatic/amide H refined with riding coordinates:
 C5A(H5A), C6A(H6A), C7A(H7A), C8A(H8A), C16A(H16A), C17A(H17A), C18A(H18A),
 C19A(H19A)
;

loop_
_space_group_symop_operation_xyz
'x, y, z'
'-x, y, -z'
'x+1/2, y+1/2, z'
'-x+1/2, y+1/2, -z'
'-x, -y, -z'
'x, -y, z'
'-x+1/2, -y+1/2, -z'
'x+1/2, -y+1/2, z'

loop_
_atom_site_label
_atom_site_type_symbol
_atom_site_fract_x
_atom_site_fract_y
_atom_site_fract_z
_atom_site_U_iso_or_equiv
_atom_site_adp_type
_atom_site_occupancy
_atom_site_site_symmetry_order
_atom_site_calc_flag
_atom_site_refinement_flags_posn
_atom_site_refinement_flags_adp
_atom_site_refinement_flags_occupancy
_atom_site_disorder_assembly
_atom_site_disorder_group
C1A C 0.1155(3) 0.1554(3) 0.2538(4) 0.0291(13) Uani 1 1 d . . . . .
H1A H 0.127826 0.120410 0.213835 0.035 Uiso 1 1 calc R . . . .
C2A C 0.0828(3) 0.2466(3) 0.3570(3) 0.0274(13) Uani 1 1 d . . . . .
H2A H 0.070220 0.281683 0.396836 0.033 Uiso 1 1 calc R . . . .
C3A C 0.0475(3) 0.2602(3) 0.2727(3) 0.0256(12) Uani 1 1 d . . . . .
C4A C 0.0645(3) 0.2114(3) 0.2166(4) 0.0279(13) Uani 1 1 d . . . . .
C5A C 0.0370(3) 0.2160(3) 0.1366(3) 0.0299(13) Uani 1 1 d . . . . .
H5A H 0.050056 0.183987 0.097941 0.036 Uiso 1 1 calc R . . . .
C6A C -0.0115(3) 0.2702(3) 0.1149(4) 0.0328(14) Uani 1 1 d . . . . .
H6A H -0.031533 0.274448 0.060400 0.039 Uiso 1 1 calc R . . . .
C7A C -0.0301(3) 0.3164(3) 0.1698(4) 0.0320(14) Uani 1 1 d . . . . .
H7A H -0.063942 0.351544 0.153724 0.038 Uiso 1 1 calc R . . . .
C8A C 0.0001(3) 0.3126(3) 0.2498(4) 0.0301(13) Uani 1 1 d . . . . .
H8A H -0.011751 0.345742 0.287894 0.036 Uiso 1 1 calc R . . . .
C9A C 0.0788(3) 0.1250(3) 0.3225(3) 0.0278(13) Uani 1 1 d . . . . .
C10A C 0.0592(3) 0.1742(3) 0.3776(4) 0.0291(13) Uani 1 1 d . . . . .
C11A C 0.0258(3) 0.1547(3) 0.4432(3) 0.0274(13) Uani 1 1 d . . . . .
C12A C 0.0152(3) 0.0863(3) 0.4634(3) 0.0244(12) Uani 1 1 d . . . . .
C13A C 0.0368(3) 0.0361(3) 0.4099(3) 0.0264(12) Uani 1 1 d . . . . .
C14A C 0.0668(3) 0.0567(3) 0.3414(3) 0.0274(13) Uani 1 1 d . . . . .
C15A C 0.1818(3) 0.1925(3) 0.2951(4) 0.0316(14) Uani 1 1 d . . . . .
C16A C 0.2532(3) 0.1808(3) 0.2833(4) 0.0325(14) Uani 1 1 d . . . . .
H16A H 0.265076 0.149214 0.243584 0.039 Uiso 1 1 calc R . . . .
C17A C 0.3074(3) 0.2156(3) 0.3303(4) 0.0366(15) Uani 1 1 d . . . . .
H17A H 0.356583 0.207884 0.322695 0.044 Uiso 1 1 calc R . . . .
C18A C 0.2899(3) 0.2619(4) 0.3884(4) 0.0401(16) Uani 1 1 d . . . . .
H18A H 0.327257 0.284757 0.421247 0.048 Uiso 1 1 calc R . . . .
C19A C 0.2175(3) 0.2749(3) 0.3988(4) 0.0322(14) Uani 1 1 d . . . . .
H19A H 0.205550 0.307368 0.437586 0.039 Uiso 1 1 calc R . . . .
C20A C 0.1641(3) 0.2405(3) 0.3526(3) 0.0275(13) Uani 1 1 d . . . . .
O21A O 0.0866(3) 0.000000 0.2970(3) 0.0270(13) Uani 1 2 d S T P . .
O22A O 0.000000 0.1984(3) 0.500000 0.0282(13) Uani 1 2 d S T P . .
S1C S 0.4573(2) 0.000000 0.2792(2) 0.0753(10) Uani 1 2 d S T P . .
C1C C 0.3777(7) 0.000000 0.2943(6) 0.052(3) Uani 1 2 d S T P . .
S2C S 0.29792(17) 0.000000 0.31031(18) 0.0578(8) Uani 1 2 d S T P . .
C2C C 0.500000 0.1017(8) 0.500000 0.094(5) Uani 1 2 d S T P . .
C3C C 0.2182(5) 0.000000 0.4815(6) 0.042(2) Uani 1 2 d S T P . .
S4C S 0.21724(10) 0.07916(11) 0.48109(12) 0.0536(6) Uani 1 1 d . . . . .
S3C S 0.42084(17) 0.1084(2) 0.4714(3) 0.088(2) Uani 0.763(9) 1 d . . . A -1
S3D S 0.4128(8) 0.0688(8) 0.5299(11) 0.101(5) Uani 0.237(9) 1 d . U . A -2
C1B C 0.3463(4) 0.3861(8) 0.2454(6) 0.058(5) Uani 0.340(4) 1 d . U . B -1
C2B C 0.3358(3) 0.4416(9) 0.2926(3) 0.048(5) Uani 0.340(4) 1 d G U . B -1
C3B C 0.3765(2) 0.4999(9) 0.2840(2) 0.064(4) Uani 0.340(4) 1 d GS TU P B -1
C4B C 0.4255(2) 0.5075(8) 0.2287(3) 0.058(4) Uani 0.340(4) 1 d G U . B -1
C5B C 0.4366(2) 0.4485(8) 0.1785(4) 0.050(5) Uani 0.340(4) 1 d G U . B -1
C6B C 0.3983(4) 0.3897(7) 0.1866(6) 0.056(5) Uani 0.340(4) 1 d G U . B -1
C7B C 0.4300(3) 0.5687(7) 0.1801(4) 0.041(5) Uani 0.340(4) 1 d G U . B -1
C8B C 0.3290(3) 0.5618(9) 0.2943(3) 0.043(5) Uani 0.340(4) 1 d G U . B -1
C9B C 0.3333(4) 0.6194(8) 0.2486(6) 0.038(5) Uani 0.340(4) 1 d G U . B -1
C10B C 0.3853(4) 0.6229(7) 0.1898(6) 0.039(4) Uani 0.340(4) 1 d G U . B -1
C11B C 0.2052(3) 0.4231(8) 0.2757(4) 0.046(5) Uani 0.340(4) 1 d G U . B -1
C12B C 0.2848(5) 0.3462(7) 0.2108(7) 0.052(5) Uani 0.340(4) 1 d G U . B -1
C13B C 0.2630(3) 0.4606(9) 0.3082(3) 0.048(5) Uani 0.340(4) 1 d G U . B -1
C14B C 0.2589(3) 0.5349(9) 0.3092(2) 0.037(4) Uani 0.340(4) 1 d G U . B -1
C15B C 0.1395(3) 0.4574(8) 0.2420(3) 0.038(4) Uani 0.340(4) 1 d G U . B -1
C16B C 0.1356(2) 0.5273(8) 0.2429(3) 0.038(5) Uani 0.340(4) 1 d G U . B -1
C17B C 0.1971(3) 0.5672(8) 0.2776(4) 0.032(4) Uani 0.340(4) 1 d G U . B -1
C18B C 0.2435(6) 0.3231(5) 0.0697(8) 0.050(5) Uani 0.340(4) 1 d G U . B -1
C19B C 0.1708(5) 0.3421(6) 0.0853(8) 0.047(5) Uani 0.340(4) 1 d G U . B -1
C20B C 0.2988(6) 0.3251(5) 0.1306(8) 0.051(5) Uani 0.340(4) 1 d G U . B -1
C21B C 0.1577(5) 0.3620(7) 0.1608(7) 0.038(4) Uani 0.340(4) 1 d G U . B -1
C22B C 0.1102(3) 0.4197(8) 0.1710(5) 0.041(5) Uani 0.340(4) 1 d G U . B -1
C23B C 0.1373(4) 0.3787(7) 0.0153(6) 0.046(5) Uani 0.340(4) 1 d G U . B -1
C24B C 0.0926(3) 0.4329(8) 0.0249(4) 0.048(5) Uani 0.340(4) 1 d G U . B -1
C25B C 0.0786(2) 0.4541(8) 0.1052(4) 0.048(5) Uani 0.340(4) 1 d G U . B -1
C26B C 0.3796(4) 0.3753(6) 0.0408(6) 0.035(5) Uani 0.340(4) 1 d G U . B -1
C27B C 0.3209(5) 0.3732(6) -0.0239(6) 0.042(4) Uani 0.340(4) 1 d G U . B -1
C28B C 0.3689(5) 0.3519(6) 0.1156(7) 0.054(5) Uani 0.340(4) 1 d G U . B -1
C29B C 0.2550(5) 0.3479(6) -0.0098(7) 0.048(5) Uani 0.340(4) 1 d G U . B -1
C30B C 0.1893(4) 0.3822(8) -0.0435(6) 0.037(4) Uani 0.340(4) 1 d G U . B -1
C31B C 0.3254(3) 0.4344(7) -0.0725(4) 0.035(4) Uani 0.340(4) 1 d G U . B -1
C32B C 0.2637(3) 0.4667(8) -0.1041(2) 0.043(4) Uani 0.340(4) 1 d G U . B -1
C33B C 0.1936(3) 0.4399(9) -0.0892(3) 0.042(5) Uani 0.340(4) 1 d G U . B -1
C34B C 0.2164(5) 0.3641(7) 0.2254(7) 0.046(5) Uani 0.340(4) 1 d G U . B -1
C35B C 0.44808(19) 0.4733(7) 0.0989(3) 0.047(5) Uani 0.340(4) 1 d G U . B -1
C36B C 0.2378(5) 0.6555(6) -0.0057(7) 0.053(5) Uani 0.340(4) 1 d G U . B -1
C37B C 0.4204(3) 0.4378(7) 0.0321(4) 0.040(5) Uani 0.340(4) 1 d G U . B -1
C38B C 0.3870(2) 0.4743(7) -0.0379(3) 0.038(5) Uani 0.340(4) 1 d G U . B -1
C39B C 0.4440(2) 0.5476(7) 0.0999(4) 0.046(5) Uani 0.340(4) 1 d G U . B -1
C40B C 0.4124(3) 0.5820(6) 0.0341(5) 0.041(4) Uani 0.340(4) 1 d G U . B -1
C41B C 0.3830(3) 0.5442(7) -0.0369(3) 0.044(5) Uani 0.340(4) 1 d G U . B -1
C42B C 0.1868(3) 0.5600(9) -0.0876(3) 0.049(5) Uani 0.340(4) 1 d G U . B -1
C43B C 0.2596(3) 0.5410(8) -0.1032(3) 0.052(5) Uani 0.340(4) 1 d G U . B -1
C44B C 0.3174(4) 0.5786(7) -0.0706(4) 0.047(5) Uani 0.340(4) 1 d G U . B -1
C45B C 0.1763(4) 0.6155(8) -0.0404(6) 0.059(5) Uani 0.340(4) 1 d G U . B -1
C46B C 0.0860(2) 0.5532(8) 0.0265(3) 0.054(5) Uani 0.340(4) 1 d G U . B -1
C47B C 0.0972(2) 0.5005(9) -0.0237(2) 0.061(4) Uani 0.340(4) 1 d G U . B -1
C48B C 0.1461(2) 0.5005(9) -0.0789(2) 0.063(4) Uani 0.340(4) 1 d G U . B -1
C49B C 0.1243(4) 0.6119(8) 0.0185(6) 0.058(5) Uani 0.340(4) 1 d G U . B -1
C50B C 0.1429(4) 0.6264(7) 0.1643(6) 0.038(5) Uani 0.340(4) 1 d G U . B -1
C51B C 0.1021(3) 0.5639(8) 0.1729(4) 0.038(5) Uani 0.340(4) 1 d G U . B -1
C52B C 0.07452(19) 0.5283(8) 0.1061(3) 0.047(5) Uani 0.340(4) 1 d G U . B -1
C53B C 0.1537(5) 0.6497(6) 0.0895(7) 0.053(5) Uani 0.340(4) 1 d G U . B -1
C54B C 0.2791(6) 0.6785(6) 0.1354(8) 0.048(5) Uani 0.340(4) 1 d G U . B -1
C55B C 0.2676(5) 0.6537(7) 0.2149(7) 0.049(5) Uani 0.340(4) 1 d G U . B -1
C56B C 0.2016(5) 0.6285(7) 0.2290(6) 0.039(4) Uani 0.340(4) 1 d G U . B -1
C57B C 0.2238(6) 0.6766(6) 0.0745(8) 0.051(5) Uani 0.340(4) 1 d G U . B -1
C58B C 0.3062(5) 0.6375(6) -0.0204(7) 0.052(5) Uani 0.340(4) 1 d G U . B -1
C59B C 0.3649(5) 0.6397(6) 0.0443(7) 0.038(5) Uani 0.340(4) 1 d G U . B -1
C60B C 0.3518(5) 0.6595(6) 0.1198(8) 0.046(4) Uani 0.340(4) 1 d G U . B -1
C1D C 0.4357(5) 0.4431(7) 0.1859(7) 0.052(6) Uani 0.160(4) 1 d . U . B -2
C2D C 0.3901(6) 0.3880(7) 0.2102(7) 0.059(6) Uani 0.160(4) 1 d G U . B -2
C3D C 0.3577(7) 0.3441(6) 0.1538(8) 0.051(6) Uani 0.160(4) 1 d G U . B -2
C4D C 0.3686(6) 0.3524(6) 0.0696(8) 0.038(6) Uani 0.160(4) 1 d G U . B -2
C5D C 0.4114(5) 0.4042(7) 0.0468(7) 0.039(6) Uani 0.160(4) 1 d G U . B -2
C6D C 0.4460(4) 0.4509(7) 0.1067(8) 0.044(6) Uani 0.160(4) 1 d G U . B -2
C7D C 0.2832(7) 0.3230(5) 0.1578(8) 0.053(6) Uani 0.160(4) 1 d G U . B -2
C8D C 0.3502(7) 0.4137(7) 0.2740(6) 0.058(6) Uani 0.160(4) 1 d G U . B -2
C9D C 0.3009(7) 0.3365(5) 0.0216(7) 0.037(5) Uani 0.160(4) 1 d G U . B -2
C10D C 0.2481(7) 0.3183(5) 0.0760(8) 0.047(6) Uani 0.160(4) 1 d G U . B -2
C11D C 0.2457(8) 0.3472(6) 0.2179(7) 0.052(6) Uani 0.160(4) 1 d G U . B -2
C12D C 0.4239(5) 0.5003(8) 0.2347(7) 0.061(6) Uani 0.160(4) 1 d G U . B -2
C13D C 0.2802(8) 0.3939(7) 0.2778(6) 0.053(5) Uani 0.160(4) 1 d G U . B -2
C14D C 0.3712(6) 0.4846(8) 0.2892(5) 0.064(6) Uani 0.160(4) 1 d G U . B -2
C15D C 0.3892(6) 0.4433(7) -0.0257(7) 0.037(6) Uani 0.160(4) 1 d G U . B -2
C16D C 0.2801(7) 0.3732(6) -0.0466(6) 0.028(5) Uani 0.160(4) 1 d G U . B -2
C17D C 0.1776(7) 0.3381(5) 0.0592(8) 0.050(6) Uani 0.160(4) 1 d G U . B -2
C18D C 0.1708(7) 0.3681(6) 0.2000(8) 0.049(6) Uani 0.160(4) 1 d G U . B -2
C19D C 0.4452(4) 0.5189(7) 0.0713(8) 0.044(6) Uani 0.160(4) 1 d G U . B -2
C20D C 0.4232(5) 0.5667(7) 0.2014(7) 0.053(6) Uani 0.160(4) 1 d G U . B -2
C21D C 0.2267(7) 0.4438(7) 0.2969(5) 0.047(6) Uani 0.160(4) 1 d G U . B -2
C22D C 0.3208(7) 0.5315(8) 0.3072(5) 0.052(6) Uani 0.160(4) 1 d G U . B -2
C23D C 0.3256(7) 0.4283(7) -0.0708(6) 0.035(6) Uani 0.160(4) 1 d G U . B -2
C24D C 0.4101(5) 0.5142(7) -0.0105(7) 0.045(6) Uani 0.160(4) 1 d G U . B -2
C25D C 0.2052(6) 0.3942(7) -0.0645(6) 0.041(6) Uani 0.160(4) 1 d G U . B -2
C26D C 0.1378(6) 0.3637(6) 0.1231(8) 0.048(6) Uani 0.160(4) 1 d G U . B -2
C27D C 0.1555(6) 0.3772(6) -0.0132(7) 0.052(6) Uani 0.160(4) 1 d G U . B -2
C28D C 0.1590(7) 0.4278(7) 0.2488(7) 0.041(5) Uani 0.160(4) 1 d G U . B -2
C29D C 0.4342(5) 0.5750(7) 0.1172(8) 0.054(6) Uani 0.160(4) 1 d G U . B -2
C30D C 0.3696(6) 0.6165(7) 0.2206(7) 0.050(6) Uani 0.160(4) 1 d G U . B -2
C31D C 0.2463(7) 0.5105(7) 0.3112(5) 0.045(5) Uani 0.160(4) 1 d G U . B -2
C32D C 0.3200(7) 0.5995(7) 0.2718(6) 0.042(6) Uani 0.160(4) 1 d G U . B -2
C33D C 0.2789(7) 0.4833(7) -0.1038(5) 0.046(6) Uani 0.160(4) 1 d G U . B -2
C34D C 0.3661(7) 0.5659(7) -0.0415(7) 0.048(6) Uani 0.160(4) 1 d G U . B -2
C35D C 0.2044(7) 0.4622(7) -0.0998(5) 0.052(6) Uani 0.160(4) 1 d G U . B -2
C36D C 0.0910(5) 0.4187(7) 0.0901(8) 0.050(6) Uani 0.160(4) 1 d G U . B -2
C37D C 0.1020(5) 0.4270(7) 0.0059(8) 0.055(6) Uani 0.160(4) 1 d G U . B -2
C38D C 0.1150(6) 0.4796(7) 0.2178(7) 0.039(6) Uani 0.160(4) 1 d G U . B -2
C39D C 0.3873(6) 0.6300(6) 0.0843(8) 0.050(6) Uani 0.160(4) 1 d G U . B -2
C40D C 0.3474(7) 0.6557(6) 0.1482(8) 0.049(6) Uani 0.160(4) 1 d G U . B -2
C41D C 0.1995(7) 0.5654(7) 0.2782(6) 0.035(6) Uani 0.160(4) 1 d G U . B -2
C42D C 0.2451(7) 0.6205(6) 0.2539(7) 0.030(5) Uani 0.160(4) 1 d G U . B -2
C43D C 0.2985(7) 0.5500(7) -0.0895(5) 0.052(6) Uani 0.160(4) 1 d G U . B -2
C44D C 0.3544(7) 0.6256(6) 0.0074(8) 0.055(6) Uani 0.160(4) 1 d G U . B -2
C45D C 0.1539(6) 0.5056(7) -0.0819(5) 0.066(6) Uani 0.160(4) 1 d G U . B -2
C46D C 0.0800(4) 0.4749(7) 0.1361(8) 0.045(6) Uani 0.160(4) 1 d G U . B -2
C47D C 0.1012(5) 0.4909(7) -0.0274(7) 0.059(6) Uani 0.160(4) 1 d G U . B -2
C48D C 0.1359(6) 0.5505(7) 0.2330(7) 0.036(6) Uani 0.160(4) 1 d G U . B -2
C49D C 0.2770(7) 0.6754(5) 0.1313(8) 0.048(6) Uani 0.160(4) 1 d G U . B -2
C50D C 0.2242(7) 0.6573(5) 0.1858(8) 0.036(5) Uani 0.160(4) 1 d G U . B -2
C51D C 0.2449(8) 0.5998(7) -0.0704(6) 0.058(6) Uani 0.160(4) 1 d G U . B -2
C52D C 0.2794(8) 0.6465(5) -0.0105(7) 0.059(6) Uani 0.160(4) 1 d G U . B -2
C53D C 0.1749(7) 0.5800(7) -0.0667(6) 0.061(6) Uani 0.160(4) 1 d G U . B -2
C54D C 0.0791(4) 0.5428(7) 0.1007(8) 0.048(6) Uani 0.160(4) 1 d G U . B -2
C55D C 0.0895(5) 0.5506(7) 0.0215(8) 0.056(6) Uani 0.160(4) 1 d G U . B -2
C56D C 0.1138(5) 0.5896(7) 0.1606(8) 0.042(6) Uani 0.160(4) 1 d G U . B -2
C57D C 0.2420(7) 0.6707(5) 0.0496(8) 0.055(6) Uani 0.160(4) 1 d G U . B -2
C58D C 0.1566(6) 0.6413(6) 0.1377(8) 0.043(6) Uani 0.160(4) 1 d G U . B -2
C59D C 0.1350(6) 0.6057(7) -0.0028(7) 0.064(6) Uani 0.160(4) 1 d G U . B -2
C60D C 0.1675(7) 0.6496(6) 0.0535(8) 0.055(6) Uani 0.160(4) 1 d G U . B -2

loop_
_atom_site_aniso_label
_atom_site_aniso_U_11
_atom_site_aniso_U_22
_atom_site_aniso_U_33
_atom_site_aniso_U_23
_atom_site_aniso_U_13
_atom_site_aniso_U_12
C1A 0.029(3) 0.028(3) 0.031(3) -0.004(3) 0.007(2) 0.004(2)
C2A 0.029(3) 0.022(3) 0.032(3) -0.002(3) 0.008(2) 0.000(2)
C3A 0.024(3) 0.024(3) 0.030(3) 0.002(2) 0.007(2) -0.001(2)
C4A 0.025(3) 0.024(3) 0.035(3) 0.003(3) 0.006(2) -0.005(2)
C5A 0.031(3) 0.030(3) 0.029(3) 0.000(3) 0.006(2) -0.007(3)
C6A 0.028(3) 0.035(4) 0.035(4) 0.006(3) 0.000(3) -0.009(3)
C7A 0.023(3) 0.033(3) 0.040(4) 0.006(3) 0.000(2) 0.000(3)
C8A 0.027(3) 0.032(3) 0.031(3) 0.006(3) 0.004(2) -0.006(3)
C9A 0.027(3) 0.028(3) 0.027(3) -0.001(3) 0.001(2) -0.001(2)
C10A 0.027(3) 0.025(3) 0.035(4) 0.000(3) 0.003(2) 0.002(2)
C11A 0.029(3) 0.030(3) 0.023(3) -0.002(2) 0.001(2) 0.002(3)
C12A 0.020(3) 0.022(3) 0.031(3) -0.002(2) 0.003(2) -0.001(2)
C13A 0.027(3) 0.025(3) 0.027(3) 0.000(2) 0.000(2) 0.001(2)
C14A 0.028(3) 0.027(3) 0.027(3) -0.003(2) 0.000(2) 0.002(2)
C15A 0.032(3) 0.027(3) 0.035(4) 0.005(3) 0.003(3) -0.002(3)
C16A 0.031(3) 0.031(3) 0.036(4) 0.005(3) 0.006(3) 0.004(3)
C17A 0.031(3) 0.036(4) 0.043(4) 0.009(3) 0.004(3) 0.006(3)
C18A 0.034(3) 0.045(4) 0.040(4) 0.006(3) -0.006(3) -0.007(3)
C19A 0.036(3) 0.028(3) 0.032(3) 0.002(3) 0.001(3) -0.003(3)
C20A 0.033(3) 0.027(3) 0.023(3) 0.006(2) 0.005(2) -0.002(3)
O21A 0.031(3) 0.021(3) 0.029(3) 0.000 0.006(2) 0.000
O22A 0.029(3) 0.026(3) 0.031(3) 0.000 0.005(2) 0.000
S1C 0.079(2) 0.0508(19) 0.102(3) 0.000 0.039(2) 0.000
C1C 0.082(8) 0.034(6) 0.042(6) 0.000 0.015(5) 0.000
S2C 0.0681(19) 0.0524(17) 0.0538(18) 0.000 0.0102(14) 0.000
C2C 0.082(10) 0.075(10) 0.121(13) 0.000 -0.013(9) 0.000
C3C 0.037(5) 0.052(6) 0.037(6) 0.000 0.000(4) 0.000
S4C 0.0478(10) 0.0544(12) 0.0561(12) -0.0096(9) -0.0061(8) 0.0021(9)
S3C 0.0541(18) 0.113(4) 0.093(3) -0.053(3) -0.0111(16) 0.0163(18)
S3D 0.100(6) 0.101(6) 0.102(6) -0.003(2) 0.010(2) 0.001(2)
C1B 0.059(10) 0.057(11) 0.058(11) 0.025(10) 0.000(9) 0.028(9)
C2B 0.057(9) 0.050(9) 0.034(11) 0.017(9) -0.012(9) 0.030(9)
C3B 0.052(8) 0.091(9) 0.044(8) 0.011(13) -0.021(7) 0.011(11)
C4B 0.030(7) 0.087(10) 0.052(8) 0.010(10) -0.022(6) -0.001(11)
C5B 0.025(9) 0.061(10) 0.058(9) 0.007(8) -0.021(8) 0.015(8)
C6B 0.043(9) 0.063(11) 0.060(10) 0.016(9) -0.004(8) 0.030(9)
C7B 0.021(9) 0.048(9) 0.054(10) -0.010(8) 0.002(8) -0.005(8)
C8B 0.047(9) 0.055(9) 0.026(10) 0.005(9) 0.000(8) -0.010(9)
C9B 0.040(9) 0.037(9) 0.038(10) -0.016(8) 0.010(8) -0.003(8)
C10B 0.034(8) 0.041(9) 0.041(9) -0.009(8) 0.001(8) -0.019(8)
C11B 0.058(9) 0.045(9) 0.035(10) 0.004(9) 0.008(9) -0.003(9)
C12B 0.053(9) 0.043(11) 0.060(10) 0.036(9) 0.010(8) 0.012(8)
C13B 0.060(9) 0.043(9) 0.042(11) 0.011(10) 0.002(9) 0.015(9)
C14B 0.047(8) 0.035(8) 0.030(10) -0.002(9) 0.007(8) 0.002(8)
C15B 0.045(9) 0.036(9) 0.039(9) 0.007(8) 0.028(8) -0.010(8)
C16B 0.035(8) 0.041(9) 0.040(9) -0.008(7) 0.016(8) 0.001(7)
C17B 0.028(8) 0.050(9) 0.019(9) -0.009(8) 0.006(7) 0.009(7)
C18B 0.064(9) 0.020(10) 0.069(10) -0.013(9) 0.025(8) -0.001(8)
C19B 0.054(9) 0.036(10) 0.055(9) -0.015(8) 0.023(8) -0.017(9)
C20B 0.055(9) 0.020(9) 0.083(10) 0.019(8) 0.026(8) 0.023(8)
C21B 0.058(9) 0.025(8) 0.034(9) -0.003(7) 0.023(7) -0.020(8)
C22B 0.039(9) 0.038(9) 0.049(9) -0.002(8) 0.026(8) -0.014(8)
C23B 0.043(9) 0.048(9) 0.045(10) -0.017(8) 0.006(8) -0.024(8)
C24B 0.025(10) 0.067(10) 0.051(10) -0.032(9) 0.003(9) -0.009(9)
C25B 0.025(9) 0.056(10) 0.062(9) -0.020(8) 0.004(8) -0.012(9)
C26B 0.023(8) 0.043(11) 0.039(9) -0.003(8) -0.001(7) 0.007(8)
C27B 0.025(8) 0.044(10) 0.056(10) -0.016(8) 0.000(7) 0.006(8)
C28B 0.051(9) 0.038(10) 0.075(10) 0.016(9) 0.018(9) 0.018(9)
C29B 0.042(8) 0.042(10) 0.063(10) -0.024(9) 0.016(7) 0.003(8)
C30B 0.028(8) 0.041(9) 0.044(10) -0.019(8) 0.006(7) -0.004(8)
C31B 0.029(8) 0.054(9) 0.023(10) -0.007(8) 0.010(7) 0.018(7)
C32B 0.041(8) 0.055(8) 0.033(10) -0.003(9) 0.004(8) 0.006(8)
C33B 0.043(9) 0.057(9) 0.025(10) -0.003(9) 0.002(8) -0.003(9)
C34B 0.053(9) 0.037(10) 0.052(10) 0.021(8) 0.026(8) 0.006(9)
C35B 0.019(9) 0.047(11) 0.072(9) -0.002(7) 0.002(8) 0.008(7)
C36B 0.050(9) 0.040(10) 0.070(10) 0.034(9) 0.006(8) 0.021(8)
C37B 0.022(8) 0.056(11) 0.042(9) -0.005(8) 0.007(7) 0.004(8)
C38B 0.028(8) 0.048(10) 0.041(9) 0.000(7) 0.015(7) -0.007(7)
C39B 0.026(9) 0.047(10) 0.068(9) -0.006(8) 0.018(8) -0.009(9)
C40B 0.031(9) 0.038(9) 0.057(9) 0.007(7) 0.020(8) -0.008(8)
C41B 0.049(9) 0.042(10) 0.047(9) 0.004(8) 0.029(8) -0.004(8)
C42B 0.057(9) 0.055(9) 0.030(11) 0.009(10) -0.013(9) 0.033(9)
C43B 0.052(9) 0.061(9) 0.042(11) 0.016(9) 0.001(9) 0.021(9)
C44B 0.059(10) 0.050(10) 0.033(11) 0.018(9) 0.006(9) -0.005(9)
C45B 0.046(9) 0.063(11) 0.066(11) 0.020(10) -0.004(9) 0.036(9)
C46B 0.018(9) 0.075(10) 0.063(10) 0.002(9) -0.014(9) 0.024(8)
C47B 0.032(7) 0.098(9) 0.048(8) -0.007(11) -0.019(6) 0.016(13)
C48B 0.046(8) 0.085(9) 0.052(9) 0.003(13) -0.014(7) 0.020(11)
C49B 0.041(9) 0.072(11) 0.060(11) 0.012(10) -0.003(8) 0.034(9)
C50B 0.027(8) 0.046(11) 0.042(9) -0.006(9) 0.004(7) 0.014(8)
C51B 0.019(8) 0.050(10) 0.048(9) -0.009(8) 0.007(7) 0.004(7)
C52B 0.016(9) 0.063(10) 0.062(9) -0.015(8) 0.004(8) 0.013(8)
C53B 0.040(8) 0.052(11) 0.069(10) 0.017(9) 0.014(8) 0.027(8)
C54B 0.055(9) 0.018(10) 0.074(10) -0.011(8) 0.027(8) 0.008(8)
C55B 0.041(8) 0.040(11) 0.065(10) -0.016(9) 0.008(8) -0.001(8)
C56B 0.033(8) 0.036(9) 0.047(10) -0.009(8) -0.003(7) 0.007(8)
C57B 0.046(9) 0.030(10) 0.081(10) 0.019(9) 0.024(8) 0.012(8)
C58B 0.050(9) 0.041(10) 0.068(10) 0.029(9) 0.026(8) 0.012(9)
C59B 0.051(9) 0.031(9) 0.036(9) -0.008(8) 0.019(7) -0.021(8)
C60B 0.050(9) 0.030(10) 0.064(9) 0.000(8) 0.029(8) -0.014(8)
C1D 0.030(13) 0.057(12) 0.063(11) 0.006(11) -0.018(11) 0.012(12)
C2D 0.051(13) 0.063(12) 0.062(13) 0.023(11) 0.001(11) 0.024(12)
C3D 0.053(11) 0.035(13) 0.067(11) 0.023(11) 0.005(10) 0.026(11)
C4D 0.038(11) 0.024(12) 0.051(12) 0.002(11) 0.004(10) 0.015(11)
C5D 0.018(12) 0.045(12) 0.053(11) -0.006(10) 0.000(10) 0.009(11)
C6D 0.015(13) 0.048(12) 0.067(10) -0.003(11) -0.001(11) 0.007(12)
C7D 0.065(11) 0.031(13) 0.067(11) 0.012(11) 0.028(10) 0.014(11)
C8D 0.056(11) 0.070(12) 0.044(12) 0.020(11) -0.012(10) 0.035(11)
C9D 0.045(10) 0.017(11) 0.052(11) -0.009(10) 0.012(9) 0.002(10)
C10D 0.060(11) 0.020(13) 0.066(11) -0.006(12) 0.024(10) -0.005(11)
C11D 0.069(12) 0.035(12) 0.059(12) 0.023(11) 0.033(10) 0.011(11)
C12D 0.033(12) 0.087(11) 0.058(12) -0.006(12) -0.020(11) 0.012(12)
C13D 0.072(10) 0.049(11) 0.040(11) 0.030(10) 0.012(10) 0.022(10)
C14D 0.048(11) 0.085(12) 0.051(13) 0.002(12) -0.024(11) 0.021(10)
C15D 0.025(10) 0.045(11) 0.045(11) -0.003(10) 0.014(10) 0.009(10)
C16D 0.026(10) 0.038(11) 0.022(11) -0.025(10) 0.004(10) 0.005(10)
C17D 0.049(11) 0.039(12) 0.065(11) -0.030(10) 0.016(10) -0.014(10)
C18D 0.057(11) 0.039(11) 0.057(11) 0.005(10) 0.034(10) -0.011(10)
C19D 0.022(11) 0.044(12) 0.070(11) -0.009(10) 0.025(10) 0.001(11)
C20D 0.026(12) 0.058(11) 0.072(12) -0.030(11) -0.005(11) 0.004(11)
C21D 0.057(11) 0.051(11) 0.035(12) 0.013(10) 0.019(10) 0.006(10)
C22D 0.040(10) 0.072(11) 0.040(12) 0.000(11) -0.012(10) 0.020(9)
C23D 0.030(11) 0.051(12) 0.026(13) -0.005(11) 0.011(11) 0.013(10)
C24D 0.029(10) 0.051(12) 0.061(11) -0.002(10) 0.030(9) -0.005(10)
C25D 0.028(10) 0.059(11) 0.037(12) -0.031(10) 0.005(9) 0.000(10)
C26D 0.045(12) 0.041(12) 0.062(11) -0.020(11) 0.032(10) -0.030(11)
C27D 0.038(11) 0.062(11) 0.056(11) -0.030(10) 0.013(10) -0.009(10)
C28D 0.050(11) 0.039(11) 0.041(11) 0.006(10) 0.033(10) -0.007(10)
C29D 0.033(12) 0.052(12) 0.079(11) -0.019(10) 0.011(11) -0.014(11)
C30D 0.030(11) 0.056(12) 0.066(12) -0.027(11) 0.007(10) -0.014(10)
C31D 0.054(10) 0.053(11) 0.028(11) -0.002(10) 0.003(9) 0.005(10)
C32D 0.027(10) 0.054(12) 0.045(12) -0.016(11) 0.004(10) 0.002(10)
C33D 0.049(10) 0.058(11) 0.033(12) 0.004(10) 0.008(10) 0.016(10)
C34D 0.049(11) 0.045(11) 0.055(12) 0.006(10) 0.028(10) 0.003(10)
C35D 0.039(10) 0.081(11) 0.032(11) -0.003(11) -0.012(10) 0.020(9)
C36D 0.032(11) 0.057(12) 0.063(11) -0.029(10) 0.017(10) -0.021(10)
C37D 0.029(12) 0.072(12) 0.064(11) -0.033(11) 0.000(11) 0.001(11)
C38D 0.026(10) 0.044(11) 0.051(11) -0.013(10) 0.021(10) -0.006(9)
C39D 0.042(12) 0.040(12) 0.072(11) -0.016(11) 0.029(10) -0.016(11)
C40D 0.045(10) 0.033(12) 0.072(11) -0.017(10) 0.017(10) -0.011(10)
C41D 0.030(10) 0.047(11) 0.028(13) -0.008(11) 0.006(11) 0.002(10)
C42D 0.026(10) 0.032(11) 0.033(11) -0.016(9) 0.005(9) 0.008(9)
C43D 0.058(12) 0.062(11) 0.040(13) 0.013(11) 0.017(11) 0.016(11)
C44D 0.055(11) 0.045(12) 0.070(11) 0.008(10) 0.029(10) -0.006(11)
C45D 0.055(11) 0.087(11) 0.052(12) 0.003(13) -0.015(11) 0.025(11)
C46D 0.015(11) 0.056(12) 0.064(11) -0.017(10) 0.011(10) -0.003(11)
C47D 0.031(12) 0.093(11) 0.048(12) -0.010(11) -0.020(11) 0.014(12)
C48D 0.030(11) 0.040(11) 0.040(11) -0.010(11) 0.007(10) 0.004(11)
C49D 0.051(10) 0.025(14) 0.072(11) -0.006(12) 0.027(10) 0.001(11)
C50D 0.034(10) 0.019(11) 0.056(11) -0.006(10) 0.016(9) 0.010(10)
C51D 0.067(10) 0.062(11) 0.046(12) 0.028(10) 0.012(10) 0.029(10)
C52D 0.064(12) 0.047(13) 0.071(12) 0.019(11) 0.027(10) 0.014(11)
C53D 0.054(11) 0.074(11) 0.052(12) 0.017(11) -0.006(10) 0.038(11)
C54D 0.020(13) 0.060(12) 0.063(10) -0.009(11) -0.003(11) 0.011(12)
C55D 0.027(13) 0.075(12) 0.063(11) 0.001(11) -0.016(11) 0.019(11)
C56D 0.027(12) 0.045(12) 0.054(11) -0.006(10) 0.005(11) 0.012(11)
C57D 0.061(11) 0.037(13) 0.071(11) 0.018(11) 0.026(10) 0.017(11)
C58D 0.037(11) 0.039(13) 0.052(11) 0.012(11) 0.004(10) 0.019(11)
C59D 0.048(13) 0.077(12) 0.066(13) 0.019(11) 0.003(11) 0.029(12)
C60D 0.047(11) 0.050(13) 0.067(11) 0.027(11) 0.003(10) 0.027(11)

loop_
_atom_type_symbol
_atom_type_description
_atom_type_scat_dispersion_real
_atom_type_scat_dispersion_imag
_atom_type_scat_source
C C 0.0150 0.0070 'International Tables Vol C Tables 4.2.6.8 and 6.1.1.4'
H H 0.0000 0.0000 'International Tables Vol C Tables 4.2.6.8 and 6.1.1.4'
O O 0.0389 0.0241 'International Tables Vol C Tables 4.2.6.8 and 6.1.1.4'
S S 0.2920 0.4250 'International Tables Vol C Tables 4.2.6.8 and 6.1.1.4'

loop_
_geom_angle_atom_site_label_1
_geom_angle_atom_site_label_2
_geom_angle_atom_site_label_3
_geom_angle
_geom_angle_site_symmetry_1
_geom_angle_site_symmetry_3
C4A C1A H1A 113.1 . .
C9A C1A H1A 113.1 . .
C9A C1A C4A 106.0(4) . .
C9A C1A C15A 104.5(5) . .
C15A C1A H1A 113.1 . .
C15A C1A C4A 106.2(5) . .
C3A C2A H2A 113.0 . .
C3A C2A C10A 105.3(5) . .
C3A C2A C20A 107.6(4) . .
C10A C2A H2A 113.0 . .
C20A C2A H2A 113.0 . .
C20A C2A C10A 104.4(5) . .
C4A C3A C2A 113.5(5) . .
C8A C3A C2A 126.2(5) . .
C8A C3A C4A 120.3(5) . .
C3A C4A C1A 112.9(5) . .
C5A C4A C1A 125.9(5) . .
C5A C4A C3A 121.2(5) . .
C4A C5A H5A 121.4 . .
C4A C5A C6A 117.2(6) . .
C6A C5A H5A 121.4 . .
C5A C6A H6A 119.2 . .
C7A C6A C5A 121.7(6) . .
C7A C6A H6A 119.2 . .
C6A C7A H7A 119.8 . .
C6A C7A C8A 120.4(6) . .
C8A C7A H7A 119.8 . .
C3A C8A C7A 119.1(6) . .
C3A C8A H8A 120.5 . .
C7A C8A H8A 120.5 . .
C10A C9A C1A 113.4(5) . .
C14A C9A C1A 129.8(5) . .
C14A C9A C10A 116.6(5) . .
C9A C10A C2A 112.6(5) . .
C11A C10A C2A 127.0(5) . .
C11A C10A C9A 120.4(5) . .
C10A C11A C12A 123.1(5) . .
C10A C11A O22A 126.3(5) . .
C12A C11A O22A 110.6(5) . .
C11A C12A C12A 106.9(3) . 2_556
C11A C12A C13A 117.0(5) . .
C12A C12A C13A 136.1(3) 2_556 .
C13A C13A C12A 133.9(3) 6 .
C14A C13A C12A 119.2(5) . .
C14A C13A C13A 106.9(3) . 6
C9A C14A O21A 125.3(5) . .
C13A C14A C9A 123.5(5) . .
C13A C14A O21A 111.1(5) . .
C16A C15A C1A 126.7(6) . .
C16A C15A C20A 120.4(6) . .
C20A C15A C1A 112.8(5) . .
C15A C16A H16A 120.4 . .
C15A C16A C17A 119.3(6) . .
C17A C16A H16A 120.4 . .
C16A C17A H17A 119.9 . .
C16A C17A C18A 120.3(6) . .
C18A C17A H17A 119.9 . .
C17A C18A H18A 119.8 . .
C17A C18A C19A 120.3(6) . .
C19A C18A H18A 119.8 . .
C18A C19A H19A 120.3 . .
C20A C19A C18A 119.4(6) . .
C20A C19A H19A 120.3 . .
C15A C20A C2A 113.0(5) . .
C19A C20A C2A 126.7(5) . .
C19A C20A C15A 120.3(5) . .
C14A O21A C14A 104.1(6) 6 .
C11A O22A C11A 104.9(6) 2_556 .
S1C C1C S2C 179.5(8) . .
S4C C3C S4C 178.7(7) . 6
C2B C1B C6B 120.0 . .
C2B C1B C12B 120.0 . .
C12B C1B C6B 108.0 . .
C1B C2B C3B 118.6 . .
C1B C2B C13B 120.0 . .
C3B C2B C13B 109.8 . .
C2B C3B C8B 108.2 . .
C4B C3B C2B 124.6 . .
C4B C3B C8B 115.2 . .
C3B C4B C5B 116.7 . .
C3B C4B C7B 123.2 . .
C7B C4B C5B 108.0 . .
C4B C5B C35B 108.0 . .
C6B C5B C4B 120.0 . .
C6B C5B C35B 120.0 . .
C5B C6B C1B 120.0 . .
C5B C6B C28B 120.0 . .
C28B C6B C1B 108.0 . .
C10B C7B C4B 119.9 . .
C10B C7B C39B 120.0 . .
C39B C7B C4B 108.0 . .
C9B C8B C3B 121.6 . .
C9B C8B C14B 120.0 . .
C14B C8B C3B 106.0 . .
C8B C9B C10B 120.0 . .
C8B C9B C55B 120.0 . .
C10B C9B C55B 108.0 . .
C7B C10B C9B 120.1 . .
C7B C10B C60B 120.0 . .
C9B C10B C60B 108.0 . .
C13B C11B C15B 120.0 . .
C13B C11B C34B 120.0 . .
C34B C11B C15B 108.0 . .
C1B C12B C20B 108.0 . .
C34B C12B C1B 120.0 . .
C34B C12B C20B 120.0 . .
C11B C13B C2B 120.0 . .
C11B C13B C14B 120.0 . .
C14B C13B C2B 108.0 . .
C8B C14B C13B 108.0 . .
C17B C14B C8B 120.0 . .
C17B C14B C13B 120.0 . .
C11B C15B C22B 108.0 . .
C16B C15B C11B 120.0 . .
C16B C15B C22B 120.0 . .
C15B C16B C17B 120.0 . .
C15B C16B C51B 120.0 . .
C51B C16B C17B 108.0 . .
C14B C17B C16B 120.0 . .
C14B C17B C56B 120.0 . .
C56B C17B C16B 108.0 . .
C20B C18B C19B 120.0 . .
C20B C18B C29B 120.0 . .
C29B C18B C19B 108.0 . .
C18B C19B C23B 108.0 . .
C21B C19B C18B 120.0 . .
C21B C19B C23B 120.0 . .
C18B C20B C12B 120.0 . .
C18B C20B C28B 120.0 . .
C28B C20B C12B 108.0 . .
C19B C21B C22B 120.0 . .
C19B C21B C34B 120.0 . .
C34B C21B C22B 108.0 . .
C21B C22B C15B 108.0 . .
C25B C22B C15B 120.0 . .
C25B C22B C21B 120.0 . .
C19B C23B C30B 108.0 . .
C24B C23B C19B 120.0 . .
C24B C23B C30B 120.0 . .
C23B C24B C25B 120.0 . .
C23B C24B C47B 121.8 . .
C25B C24B C47B 105.5 . .
C22B C25B C24B 120.0 . .
C22B C25B C52B 120.0 . .
C52B C25B C24B 108.0 . .
C27B C26B C37B 108.0 . .
C28B C26B C27B 120.0 . .
C28B C26B C37B 120.0 . .
C26B C27B C31B 108.0 . .
C29B C27B C26B 120.0 . .
C29B C27B C31B 120.0 . .
C20B C28B C6B 108.0 . .
C26B C28B C6B 120.0 . .
C26B C28B C20B 120.0 . .
C18B C29B C30B 108.0 . .
C27B C29B C18B 120.0 . .
C27B C29B C30B 120.0 . .
C29B C30B C23B 108.0 . .
C33B C30B C23B 120.0 . .
C33B C30B C29B 120.0 . .
C32B C31B C27B 120.0 . .
C32B C31B C38B 120.0 . .
C38B C31B C27B 108.0 . .
C31B C32B C33B 120.0 . .
C31B C32B C43B 120.0 . .
C33B C32B C43B 108.0 . .
C30B C33B C32B 120.0 . .
C30B C33B C48B 121.1 . .
C32B C33B C48B 106.6 . .
C11B C34B C21B 108.0 . .
C12B C34B C11B 120.0 . .
C12B C34B C21B 120.0 . .
C37B C35B C5B 120.0 . .
C37B C35B C39B 120.0 . .
C39B C35B C5B 108.0 . .
C57B C36B C45B 108.0 . .
C58B C36B C45B 120.0 . .
C58B C36B C57B 120.0 . .
C35B C37B C26B 120.0 . .
C35B C37B C38B 120.0 . .
C38B C37B C26B 108.0 . .
C37B C38B C31B 108.0 . .
C41B C38B C31B 120.0 . .
C41B C38B C37B 120.0 . .
C7B C39B C35B 108.0 . .
C40B C39B C7B 120.0 . .
C40B C39B C35B 120.0 . .
C39B C40B C41B 120.0 . .
C39B C40B C59B 120.0 . .
C59B C40B C41B 108.0 . .
C38B C41B C40B 120.0 . .
C38B C41B C44B 120.0 . .
C44B C41B C40B 108.0 . .
C45B C42B C43B 120.0 . .
C45B C42B C48B 119.0 . .
C48B C42B C43B 109.3 . .
C32B C43B C42B 108.0 . .
C44B C43B C32B 120.0 . .
C44B C43B C42B 120.0 . .
C43B C44B C41B 120.0 . .
C43B C44B C58B 120.0 . .
C58B C44B C41B 108.0 . .
C36B C45B C49B 108.0 . .
C42B C45B C36B 120.1 . .
C42B C45B C49B 120.0 . .
C47B C46B C49B 117.3 . .
C47B C46B C52B 111.2 . .
C49B C46B C52B 120.0 . .
C46B C47B C24B 107.3 . .
C46B C47B C48B 125.2 . .
C48B C47B C24B 115.6 . .
C42B C48B C33B 108.1 . .
C47B C48B C33B 121.5 . .
C47B C48B C42B 118.4 . .
C46B C49B C45B 120.0 . .
C46B C49B C53B 120.0 . .
C53B C49B C45B 108.0 . .
C51B C50B C56B 108.0 . .
C53B C50B C51B 120.0 . .
C53B C50B C56B 120.0 . .
C16B C51B C50B 108.0 . .
C52B C51B C16B 120.0 . .
C52B C51B C50B 120.0 . .
C25B C52B C46B 108.0 . .
C51B C52B C25B 120.0 . .
C51B C52B C46B 120.0 . .
C50B C53B C49B 120.0 . .
C50B C53B C57B 120.0 . .
C57B C53B C49B 108.0 . .
C55B C54B C60B 108.0 . .
C57B C54B C55B 120.0 . .
C57B C54B C60B 119.9 . .
C54B C55B C9B 108.0 . .
C56B C55B C9B 120.0 . .
C56B C55B C54B 120.0 . .
C17B C56B C50B 108.0 . .
C55B C56B C17B 120.0 . .
C55B C56B C50B 120.0 . .
C36B C57B C53B 108.0 . .
C54B C57B C36B 120.0 . .
C54B C57B C53B 120.0 . .
C36B C58B C44B 120.0 . .
C36B C58B C59B 120.0 . .
C59B C58B C44B 108.0 . .
C58B C59B C40B 108.0 . .
C60B C59B C40B 120.0 . .
C60B C59B C58B 120.0 . .
C54B C60B C10B 108.0 . .
C59B C60B C10B 120.0 . .
C59B C60B C54B 120.0 . .
C6D C1D C2D 120.0 . .
C6D C1D C12D 121.1 . .
C12D C1D C2D 107.0 . .
C3D C2D C1D 120.0 . .
C3D C2D C8D 120.0 . .
C8D C2D C1D 108.0 . .
C2D C3D C4D 120.0 . .
C2D C3D C7D 120.0 . .
C4D C3D C7D 108.0 . .
C3D C4D C9D 108.0 . .
C5D C4D C3D 120.0 . .
C5D C4D C9D 120.0 . .
C4D C5D C6D 120.0 . .
C4D C5D C15D 120.0 . .
C6D C5D C15D 108.0 . .
C1D C6D C5D 120.0 . .
C1D C6D C19D 120.0 . .
C19D C6D C5D 108.0 . .
C3D C7D C10D 108.0 . .
C11D C7D C3D 120.0 . .
C11D C7D C10D 120.0 . .
C2D C8D C14D 108.0 . .
C13D C8D C2D 120.0 . .
C13D C8D C14D 120.1 . .
C10D C9D C4D 108.0 . .
C16D C9D C4D 120.0 . .
C16D C9D C10D 120.0 . .
C9D C10D C7D 108.0 . .
C17D C10D C7D 120.0 . .
C17D C10D C9D 120.1 . .
C7D C11D C13D 120.0 . .
C7D C11D C18D 120.0 . .
C18D C11D C13D 108.0 . .
C1D C12D C14D 110.8 . .
C20D C12D C1D 119.7 . .
C20D C12D C14D 117.7 . .
C8D C13D C11D 120.0 . .
C8D C13D C21D 120.0 . .
C11D C13D C21D 108.0 . .
C12D C14D C8D 106.3 . .
C22D C14D C8D 120.0 . .
C22D C14D C12D 121.8 . .
C23D C15D C5D 120.0 . .
C23D C15D C24D 120.0 . .
C24D C15D C5D 108.0 . .
C9D C16D C23D 120.0 . .
C9D C16D C25D 120.0 . .
C23D C16D C25D 108.0 . .
C10D C17D C26D 120.0 . .
C10D C17D C27D 120.0 . .
C27D C17D C26D 108.0 . .
C11D C18D C28D 108.0 . .
C26D C18D C11D 120.0 . .
C26D C18D C28D 119.9 . .
C6D C19D C24D 108.0 . .
C29D C19D C6D 120.0 . .
C29D C19D C24D 120.0 . .
C12D C20D C29D 119.2 . .
C12D C20D C30D 120.5 . .
C29D C20D C30D 108.0 . .
C13D C21D C28D 108.0 . .
C31D C21D C13D 120.0 . .
C31D C21D C28D 120.0 . .
C14D C22D C31D 120.0 . .
C14D C22D C32D 120.0 . .
C31D C22D C32D 108.0 . .
C15D C23D C16D 120.0 . .
C15D C23D C33D 120.0 . .
C33D C23D C16D 108.0 . .
C15D C24D C19D 108.0 . .
C34D C24D C15D 120.0 . .
C34D C24D C19D 120.0 . .
C27D C25D C16D 120.0 . .
C27D C25D C35D 120.0 . .
C35D C25D C16D 108.0 . .
C18D C26D C17D 120.0 . .
C18D C26D C36D 120.1 . .
C36D C26D C17D 108.0 . .
C17D C27D C37D 108.0 . .
C25D C27D C17D 120.0 . .
C25D C27D C37D 120.0 . .
C18D C28D C21D 108.0 . .
C38D C28D C18D 120.0 . .
C38D C28D C21D 120.0 . .
C19D C29D C20D 120.0 . .
C19D C29D C39D 120.0 . .
C20D C29D C39D 108.0 . .
C32D C30D C20D 120.0 . .
C32D C30D C40D 120.0 . .
C40D C30D C20D 108.0 . .
C21D C31D C22D 120.0 . .
C21D C31D C41D 120.0 . .
C22D C31D C41D 108.1 . .
C30D C32D C22D 120.0 . .
C30D C32D C42D 120.0 . .
C42D C32D C22D 108.0 . .
C23D C33D C35D 108.0 . .
C43D C33D C23D 120.0 . .
C43D C33D C35D 120.0 . .
C24D C34D C43D 120.0 . .
C24D C34D C44D 120.0 . .
C43D C34D C44D 108.0 . .
C25D C35D C33D 108.0 . .
C45D C35D C25D 118.0 . .
C45D C35D C33D 122.2 . .
C26D C36D C37D 108.0 . .
C46D C36D C26D 120.0 . .
C46D C36D C37D 120.0 . .
C36D C37D C27D 108.0 . .
C47D C37D C27D 120.0 . .
C47D C37D C36D 120.0 . .
C28D C38D C46D 120.0 . .
C28D C38D C48D 120.0 . .
C46D C38D C48D 108.0 . .
C29D C39D C40D 108.0 . .
C44D C39D C29D 120.0 . .
C44D C39D C40D 120.0 . .
C30D C40D C39D 108.0 . .
C49D C40D C30D 120.0 . .
C49D C40D C39D 120.0 . .
C31D C41D C42D 108.0 . .
C48D C41D C31D 120.0 . .
C48D C41D C42D 120.0 . .
C32D C42D C41D 108.0 . .
C50D C42D C32D 120.0 . .
C50D C42D C41D 120.0 . .
C33D C43D C34D 120.0 . .
C33D C43D C51D 120.0 . .
C34D C43D C51D 108.0 . .
C39D C44D C34D 120.0 . .
C39D C44D C52D 120.0 . .
C52D C44D C34D 108.0 . .
C35D C45D C47D 124.4 . .
C35D C45D C53D 118.3 . .
C47D C45D C53D 105.3 . .
C36D C46D C38D 120.0 . .
C36D C46D C54D 120.0 . .
C38D C46D C54D 108.0 . .
C37D C47D C45D 117.5 . .
C37D C47D C55D 120.0 . .
C45D C47D C55D 110.6 . .
C38D C48D C56D 108.0 . .
C41D C48D C38D 120.0 . .
C41D C48D C56D 120.0 . .
C40D C49D C50D 120.0 . .
C40D C49D C57D 120.0 . .
C57D C49D C50D 108.0 . .
C42D C50D C49D 120.0 . .
C42D C50D C58D 120.0 . .
C58D C50D C49D 108.0 . .
C52D C51D C43D 108.0 . .
C53D C51D C43D 120.0 . .
C53D C51D C52D 120.0 . .
C51D C52D C44D 108.0 . .
C57D C52D C44D 120.0 . .
C57D C52D C51D 120.0 . .
C51D C53D C45D 119.5 . .
C51D C53D C59D 120.0 . .
C59D C53D C45D 108.1 . .
C55D C54D C46D 120.0 . .
C55D C54D C56D 120.0 . .
C56D C54D C46D 108.0 . .
C54D C55D C47D 120.0 . .
C54D C55D C59D 120.0 . .
C59D C55D C47D 108.0 . .
C54D C56D C48D 108.0 . .
C58D C56D C48D 120.0 . .
C58D C56D C54D 120.1 . .
C49D C57D C60D 108.0 . .
C52D C57D C49D 120.0 . .
C52D C57D C60D 120.0 . .
C50D C58D C60D 108.0 . .
C56D C58D C50D 120.0 . .
C56D C58D C60D 120.0 . .
C53D C59D C55D 108.0 . .
C60D C59D C53D 120.0 . .
C60D C59D C55D 120.0 . .
C58D C60D C57D 108.0 . .
C59D C60D C57D 120.0 . .
C59D C60D C58D 120.0 . .

loop_
_geom_bond_atom_site_label_1
_geom_bond_atom_site_label_2
_geom_bond_distance
_geom_bond_site_symmetry_2
C1A H1A 1.0000 .
C1A C4A 1.535(8) .
C1A C9A 1.519(8) .
C1A C15A 1.532(8) .
C2A H2A 1.0000 .
C2A C3A 1.514(8) .
C2A C10A 1.531(8) .
C2A C20A 1.527(8) .
C3A C4A 1.397(8) .
C3A C8A 1.378(8) .
C4A C5A 1.383(8) .
C5A H5A 0.9500 .
C5A C6A 1.413(8) .
C6A H6A 0.9500 .
C6A C7A 1.360(9) .
C7A H7A 0.9500 .
C7A C8A 1.396(8) .
C8A H8A 0.9500 .
C9A C10A 1.405(8) .
C9A C14A 1.395(8) .
C10A C11A 1.372(8) .
C11A C12A 1.398(8) .
C11A O22A 1.400(6) .
C12A C12A 1.404(11) 2_556
C12A C13A 1.413(8) .
C13A C13A 1.410(11) 6
C13A C14A 1.387(8) .
C14A O21A 1.404(6) .
C15A C16A 1.383(8) .
C15A C20A 1.407(8) .
C16A H16A 0.9500 .
C16A C17A 1.388(9) .
C17A H17A 0.9500 .
C17A C18A 1.391(9) .
C18A H18A 0.9500 .
C18A C19A 1.400(9) .
C19A H19A 0.9500 .
C19A C20A 1.368(8) .
S1C C1C 1.530(12) .
C1C S2C 1.537(12) .
C2C S3C 1.505(3) .
C2C S3D 1.863(16) .
C3C S4C 1.546(2) .
C3C S4C 1.546(2) 6
C1B C2B 1.3666 .
C1B C6B 1.4538 .
C1B C12B 1.4533 .
C2B C3B 1.3842 .
C2B C13B 1.4535 .
C3B C4B 1.3741 .
C3B C8B 1.5175 .
C4B C5B 1.4533 .
C4B C7B 1.4532 .
C5B C6B 1.3670 .
C5B C35B 1.4537 .
C6B C28B 1.4532 .
C7B C10B 1.3672 .
C7B C39B 1.4531 .
C8B C9B 1.3672 .
C8B C14B 1.4529 .
C9B C10B 1.4531 .
C9B C55B 1.4532 .
C10B C60B 1.4539 .
C11B C13B 1.3668 .
C11B C15B 1.4534 .
C11B C34B 1.4533 .
C12B C20B 1.4533 .
C12B C34B 1.3670 .
C13B C14B 1.4535 .
C14B C17B 1.3678 .
C15B C16B 1.3667 .
C15B C22B 1.4540 .
C16B C17B 1.4532 .
C16B C51B 1.4532 .
C17B C56B 1.4532 .
C18B C19B 1.4532 .
C18B C20B 1.3675 .
C18B C29B 1.4531 .
C19B C21B 1.3671 .
C19B C23B 1.4540 .
C20B C28B 1.4530 .
C21B C22B 1.4535 .
C21B C34B 1.4535 .
C22B C25B 1.3670 .
C23B C24B 1.3666 .
C23B C30B 1.4541 .
C24B C25B 1.4531 .
C24B C47B 1.5576 .
C25B C52B 1.4529 .
C26B C27B 1.4534 .
C26B C28B 1.3669 .
C26B C37B 1.4537 .
C27B C29B 1.3666 .
C27B C31B 1.4538 .
C29B C30B 1.4533 .
C30B C33B 1.3673 .
C31B C32B 1.3669 .
C31B C38B 1.4533 .
C32B C33B 1.4526 .
C32B C43B 1.4537 .
C33B C48B 1.4985 .
C35B C37B 1.3668 .
C35B C39B 1.4533 .
C36B C45B 1.4537 .
C36B C57B 1.4533 .
C36B C58B 1.3673 .
C37B C38B 1.4528 .
C38B C41B 1.3679 .
C39B C40B 1.3672 .
C40B C41B 1.4535 .
C40B C59B 1.4534 .
C41B C44B 1.4532 .
C42B C43B 1.4539 .
C42B C45B 1.3661 .
C42B C48B 1.4044 .
C43B C44B 1.3668 .
C44B C58B 1.4532 .
C45B C49B 1.4542 .
C46B C47B 1.3588 .
C46B C49B 1.3661 .
C46B C52B 1.4537 .
C47B C48B 1.3635 .
C49B C53B 1.4537 .
C50B C51B 1.4534 .
C50B C53B 1.3666 .
C50B C56B 1.4538 .
C51B C52B 1.3675 .
C53B C57B 1.4535 .
C54B C55B 1.4525 .
C54B C57B 1.3673 .
C54B C60B 1.4536 .
C55B C56B 1.3674 .
C58B C59B 1.4531 .
C59B C60B 1.3667 .
C1D C2D 1.4532 .
C1D C6D 1.3673 .
C1D C12D 1.4146 .
C2D C3D 1.3674 .
C2D C8D 1.4532 .
C3D C4D 1.4532 .
C3D C7D 1.4536 .
C4D C5D 1.3669 .
C4D C9D 1.4533 .
C5D C6D 1.4535 .
C5D C15D 1.4538 .
C6D C19D 1.4533 .
C7D C10D 1.4541 .
C7D C11D 1.3672 .
C8D C13D 1.3669 .
C8D C14D 1.4532 .
C9D C10D 1.4529 .
C9D C16D 1.3672 .
C10D C17D 1.3669 .
C11D C13D 1.4531 .
C11D C18D 1.4526 .
C12D C14D 1.4423 .
C12D C20D 1.4112 .
C13D C21D 1.4534 .
C14D C22D 1.3673 .
C15D C23D 1.3667 .
C15D C24D 1.4527 .
C16D C23D 1.4534 .
C16D C25D 1.4536 .
C17D C26D 1.4537 .
C17D C27D 1.4532 .
C18D C26D 1.3670 .
C18D C28D 1.4535 .
C19D C24D 1.4537 .
C19D C29D 1.3671 .
C20D C29D 1.4532 .
C20D C30D 1.4534 .
C21D C28D 1.4536 .
C21D C31D 1.3678 .
C22D C31D 1.4529 .
C22D C32D 1.4536 .
C23D C33D 1.4533 .
C24D C34D 1.3672 .
C25D C27D 1.3666 .
C25D C35D 1.4533 .
C26D C36D 1.4530 .
C27D C37D 1.4535 .
C28D C38D 1.3671 .
C29D C39D 1.4536 .
C30D C32D 1.3667 .
C30D C40D 1.4534 .
C31D C41D 1.4531 .
C32D C42D 1.4534 .
C33D C35D 1.4540 .
C33D C43D 1.3668 .
C34D C43D 1.4531 .
C34D C44D 1.4534 .
C35D C45D 1.3222 .
C36D C37D 1.4532 .
C36D C46D 1.3677 .
C37D C47D 1.3669 .
C38D C46D 1.4528 .
C38D C48D 1.4533 .
C39D C40D 1.4537 .
C39D C44D 1.3669 .
C40D C49D 1.3666 .
C41D C42D 1.4537 .
C41D C48D 1.3670 .
C42D C50D 1.3671 .
C43D C51D 1.4535 .
C44D C52D 1.4534 .
C45D C47D 1.4379 .
C45D C53D 1.5202 .
C46D C54D 1.4532 .
C47D C55D 1.4536 .
C48D C56D 1.4536 .
C49D C50D 1.4537 .
C49D C57D 1.4530 .
C50D C58D 1.4533 .
C51D C52D 1.4528 .
C51D C53D 1.3666 .
C52D C57D 1.3670 .
C53D C59D 1.4535 .
C54D C55D 1.3672 .
C54D C56D 1.4531 .
C55D C59D 1.4535 .
C56D C58D 1.3667 .
C57D C60D 1.4536 .
C58D C60D 1.4534 .
C59D C60D 1.3668 .

loop_
_geom_torsion_atom_site_label_1
_geom_torsion_atom_site_label_2
_geom_torsion_atom_site_label_3
_geom_torsion_atom_site_label_4
_geom_torsion
_geom_torsion_site_symmetry_1
_geom_torsion_site_symmetry_2
_geom_torsion_site_symmetry_3
_geom_torsion_site_symmetry_4
C1A C4A C5A C6A 177.6(5) . . . .
C1A C9A C10A C2A -2.6(7) . . . .
C1A C9A C10A C11A -179.7(5) . . . .
C1A C9A C14A C13A 175.3(5) . . . .
C1A C9A C14A O21A -1.3(10) . . . .
C1A C15A C16A C17A -175.2(6) . . . .
C1A C15A C20A C2A -2.8(7) . . . .
C1A C15A C20A C19A 175.7(5) . . . .
C2A C3A C4A C1A -0.2(7) . . . .
C2A C3A C4A C5A -179.9(5) . . . .
C2A C3A C8A C7A -177.4(5) . . . .
C2A C10A C11A C12A -170.7(5) . . . .
C2A C10A C11A O22A 7.2(9) . . . .
C3A C2A C10A C9A 57.8(6) . . . .
C3A C2A C10A C11A -125.4(6) . . . .
C3A C2A C20A C15A -53.1(6) . . . .
C3A C2A C20A C19A 128.5(6) . . . .
C3A C4A C5A C6A -2.7(8) . . . .
C4A C1A C9A C10A -53.6(6) . . . .
C4A C1A C9A C14A 131.7(6) . . . .
C4A C1A C15A C16A -126.3(6) . . . .
C4A C1A C15A C20A 56.7(6) . . . .
C4A C3A C8A C7A -0.4(8) . . . .
C4A C5A C6A C7A 0.4(8) . . . .
C5A C6A C7A C8A 1.9(9) . . . .
C6A C7A C8A C3A -1.9(8) . . . .
C8A C3A C4A C1A -177.6(5) . . . .
C8A C3A C4A C5A 2.7(8) . . . .
C9A C1A C4A C3A 55.5(6) . . . .
C9A C1A C4A C5A -124.8(6) . . . .
C9A C1A C15A C16A 121.9(6) . . . .
C9A C1A C15A C20A -55.1(6) . . . .
C9A C10A C11A C12A 5.9(9) . . . .
C9A C10A C11A O22A -176.2(5) . . . .
C9A C14A O21A C14A 177.2(4) . . . 6
C10A C2A C3A C4A -56.1(6) . . . .
C10A C2A C3A C8A 121.1(6) . . . .
C10A C2A C20A C15A 58.5(6) . . . .
C10A C2A C20A C19A -119.9(6) . . . .
C10A C9A C14A C13A 0.6(8) . . . .
C10A C9A C14A O21A -175.9(5) . . . .
C10A C11A C12A C12A 175.6(6) . . . 2_556
C10A C11A C12A C13A -3.7(8) . . . .
C10A C11A O22A C11A -177.1(7) . . . 2_556
C11A C12A C13A C13A 178.1(3) . . . 6
C11A C12A C13A C14A 0.0(8) . . . .
C12A C11A O22A C11A 1.0(3) . . . 2_556
C12A C12A C13A C13A -0.9(11) 2_556 . . 6
C12A C12A C13A C14A -179.0(8) 2_556 . . .
C12A C13A C14A C9A 1.4(9) . . . .
C12A C13A C14A O21A 178.4(5) . . . .
C13A C13A C14A C9A -177.2(5) 6 . . .
C13A C13A C14A O21A -0.2(5) 6 . . .
C13A C14A O21A C14A 0.3(8) . . . 6
C14A C9A C10A C2A 172.9(5) . . . .
C14A C9A C10A C11A -4.1(8) . . . .
C15A C1A C4A C3A -55.3(6) . . . .
C15A C1A C4A C5A 124.4(6) . . . .
C15A C1A C9A C10A 58.4(6) . . . .
C15A C1A C9A C14A -116.4(7) . . . .
C15A C16A C17A C18A -0.1(9) . . . .
C16A C15A C20A C2A 179.9(5) . . . .
C16A C15A C20A C19A -1.5(9) . . . .
C16A C17A C18A C19A -1.5(10) . . . .
C17A C18A C19A C20A 1.6(9) . . . .
C18A C19A C20A C2A 178.2(6) . . . .
C18A C19A C20A C15A 0.0(9) . . . .
C20A C2A C3A C4A 54.8(6) . . . .
C20A C2A C3A C8A -127.9(6) . . . .
C20A C2A C10A C9A -55.4(6) . . . .
C20A C2A C10A C11A 121.4(6) . . . .
C20A C15A C16A C17A 1.6(9) . . . .
O22A C11A C12A C12A -2.6(7) . . . 2_556
O22A C11A C12A C13A 178.1(4) . . . .
C1B C2B C3B C4B 2.7 . . . .
C1B C2B C3B C8B 143.3 . . . .
C1B C2B C13B C11B -0.1 . . . .
C1B C2B C13B C14B -142.7 . . . .
C1B C6B C28B C20B 0.0 . . . .
C1B C6B C28B C26B 142.6 . . . .
C1B C12B C20B C18B -142.6 . . . .
C1B C12B C20B C28B 0.0 . . . .
C1B C12B C34B C11B 0.0 . . . .
C1B C12B C34B C21B 138.2 . . . .
C2B C1B C6B C5B 0.0 . . . .
C2B C1B C6B C28B -142.6 . . . .
C2B C1B C12B C20B 142.6 . . . .
C2B C1B C12B C34B 0.0 . . . .
C2B C3B C4B C5B -2.7 . . . .
C2B C3B C4B C7B 135.3 . . . .
C2B C3B C8B C9B -141.9 . . . .
C2B C3B C8B C14B 0.0 . . . .
C2B C13B C14B C8B 0.0 . . . .
C2B C13B C14B C17B 142.6 . . . .
C3B C2B C13B C11B 142.6 . . . .
C3B C2B C13B C14B 0.0 . . . .
C3B C4B C5B C6B 1.2 . . . .
C3B C4B C5B C35B 143.9 . . . .
C3B C4B C7B C10B 1.6 . . . .
C3B C4B C7B C39B -141.0 . . . .
C3B C8B C9B C10B -1.4 . . . .
C3B C8B C9B C55B 136.7 . . . .
C3B C8B C14B C13B 0.0 . . . .
C3B C8B C14B C17B -142.6 . . . .
C4B C3B C8B C9B 2.8 . . . .
C4B C3B C8B C14B 144.7 . . . .
C4B C5B C6B C1B 0.0 . . . .
C4B C5B C6B C28B 138.2 . . . .
C4B C5B C35B C37B -142.6 . . . .
C4B C5B C35B C39B 0.0 . . . .
C4B C7B C10B C9B 0.0 . . . .
C4B C7B C10B C60B -138.2 . . . .
C4B C7B C39B C35B 0.0 . . . .
C4B C7B C39B C40B 142.6 . . . .
C5B C4B C7B C10B 142.6 . . . .
C5B C4B C7B C39B 0.0 . . . .
C5B C6B C28B C20B -142.6 . . . .
C5B C6B C28B C26B 0.0 . . . .
C5B C35B C37B C26B 0.0 . . . .
C5B C35B C37B C38B 138.2 . . . .
C5B C35B C39B C7B 0.0 . . . .
C5B C35B C39B C40B -142.6 . . . .
C6B C1B C2B C3B -1.3 . . . .
C6B C1B C2B C13B 138.2 . . . .
C6B C1B C12B C20B 0.0 . . . .
C6B C1B C12B C34B -142.6 . . . .
C6B C5B C35B C37B 0.1 . . . .
C6B C5B C35B C39B 142.7 . . . .
C7B C4B C5B C6B -142.7 . . . .
C7B C4B C5B C35B 0.0 . . . .
C7B C10B C60B C54B 142.7 . . . .
C7B C10B C60B C59B 0.0 . . . .
C7B C39B C40B C41B -138.2 . . . .
C7B C39B C40B C59B 0.0 . . . .
C8B C3B C4B C5B -140.8 . . . .
C8B C3B C4B C7B -2.8 . . . .
C8B C9B C10B C7B 0.0 . . . .
C8B C9B C10B C60B 142.6 . . . .
C8B C9B C55B C54B -142.6 . . . .
C8B C9B C55B C56B 0.1 . . . .
C8B C14B C17B C16B 138.2 . . . .
C8B C14B C17B C56B 0.0 . . . .
C9B C8B C14B C13B 142.6 . . . .
C9B C8B C14B C17B 0.0 . . . .
C9B C10B C60B C54B 0.0 . . . .
C9B C10B C60B C59B -142.6 . . . .
C9B C55B C56B C17B -0.1 . . . .
C9B C55B C56B C50B -138.2 . . . .
C10B C7B C39B C35B -142.6 . . . .
C10B C7B C39B C40B 0.0 . . . .
C10B C9B C55B C54B 0.0 . . . .
C10B C9B C55B C56B 142.6 . . . .
C11B C13B C14B C8B -142.6 . . . .
C11B C13B C14B C17B 0.0 . . . .
C11B C15B C16B C17B -0.1 . . . .
C11B C15B C16B C51B 138.2 . . . .
C11B C15B C22B C21B 0.0 . . . .
C11B C15B C22B C25B -142.6 . . . .
C12B C1B C2B C3B -139.4 . . . .
C12B C1B C2B C13B 0.1 . . . .
C12B C1B C6B C5B 142.6 . . . .
C12B C1B C6B C28B 0.0 . . . .
C12B C20B C28B C6B 0.0 . . . .
C12B C20B C28B C26B -142.6 . . . .
C13B C2B C3B C4B -140.5 . . . .
C13B C2B C3B C8B 0.0 . . . .
C13B C11B C15B C16B 0.0 . . . .
C13B C11B C15B C22B 142.6 . . . .
C13B C11B C34B C12B 0.0 . . . .
C13B C11B C34B C21B -142.7 . . . .
C13B C14B C17B C16B 0.0 . . . .
C13B C14B C17B C56B -138.2 . . . .
C14B C8B C9B C10B -138.2 . . . .
C14B C8B C9B C55B 0.0 . . . .
C14B C17B C56B C50B 142.6 . . . .
C14B C17B C56B C55B 0.1 . . . .
C15B C11B C13B C2B -138.2 . . . .
C15B C11B C13B C14B 0.0 . . . .
C15B C11B C34B C12B 142.6 . . . .
C15B C11B C34B C21B -0.1 . . . .
C15B C16B C17B C14B 0.1 . . . .
C15B C16B C17B C56B 142.7 . . . .
C15B C16B C51B C50B -142.6 . . . .
C15B C16B C51B C52B 0.0 . . . .
C15B C22B C25B C24B 138.2 . . . .
C15B C22B C25B C52B 0.1 . . . .
C16B C15B C22B C21B 142.6 . . . .
C16B C15B C22B C25B -0.1 . . . .
C16B C17B C56B C50B 0.0 . . . .
C16B C17B C56B C55B -142.6 . . . .
C16B C51B C52B C25B 0.0 . . . .
C16B C51B C52B C46B -138.2 . . . .
C17B C16B C51B C50B 0.0 . . . .
C17B C16B C51B C52B 142.6 . . . .
C18B C19B C21B C22B 138.2 . . . .
C18B C19B C21B C34B 0.1 . . . .
C18B C19B C23B C24B -142.6 . . . .
C18B C19B C23B C30B 0.0 . . . .
C18B C20B C28B C6B 142.6 . . . .
C18B C20B C28B C26B 0.0 . . . .
C18B C29B C30B C23B 0.0 . . . .
C18B C29B C30B C33B 142.6 . . . .
C19B C18B C20B C12B 0.0 . . . .
C19B C18B C20B C28B -138.2 . . . .
C19B C18B C29B C27B 142.6 . . . .
C19B C18B C29B C30B 0.0 . . . .
C19B C21B C22B C15B -142.6 . . . .
C19B C21B C22B C25B 0.0 . . . .
C19B C21B C34B C11B 142.6 . . . .
C19B C21B C34B C12B -0.1 . . . .
C19B C23B C24B C25B 0.0 . . . .
C19B C23B C24B C47B 136.2 . . . .
C19B C23B C30B C29B 0.0 . . . .
C19B C23B C30B C33B -142.6 . . . .
C20B C12B C34B C11B -138.2 . . . .
C20B C12B C34B C21B 0.0 . . . .
C20B C18B C19B C21B 0.0 . . . .
C20B C18B C19B C23B 142.6 . . . .
C20B C18B C29B C27B 0.0 . . . .
C20B C18B C29B C30B -142.6 . . . .
C21B C19B C23B C24B 0.0 . . . .
C21B C19B C23B C30B 142.6 . . . .
C21B C22B C25B C24B 0.0 . . . .
C21B C22B C25B C52B -138.2 . . . .
C22B C15B C16B C17B -138.2 . . . .
C22B C15B C16B C51B 0.1 . . . .
C22B C21B C34B C11B 0.1 . . . .
C22B C21B C34B C12B -142.6 . . . .
C22B C25B C52B C46B 142.6 . . . .
C22B C25B C52B C51B 0.0 . . . .
C23B C19B C21B C22B 0.0 . . . .
C23B C19B C21B C34B -138.1 . . . .
C23B C24B C25B C22B 0.0 . . . .
C23B C24B C25B C52B 142.6 . . . .
C23B C24B C47B C46B -141.9 . . . .
C23B C24B C47B C48B 3.0 . . . .
C23B C30B C33B C32B 138.2 . . . .
C23B C30B C33B C48B 1.0 . . . .
C24B C23B C30B C29B 142.6 . . . .
C24B C23B C30B C33B 0.0 . . . .
C24B C25B C52B C46B 0.0 . . . .
C24B C25B C52B C51B -142.6 . . . .
C24B C47B C48B C33B -2.0 . . . .
C24B C47B C48B C42B -140.3 . . . .
C25B C24B C47B C46B -0.4 . . . .
C25B C24B C47B C48B 144.5 . . . .
C26B C27B C29B C18B 0.0 . . . .
C26B C27B C29B C30B 138.2 . . . .
C26B C27B C31B C32B -142.6 . . . .
C26B C27B C31B C38B 0.0 . . . .
C26B C37B C38B C31B 0.0 . . . .
C26B C37B C38B C41B 142.6 . . . .
C27B C26B C28B C6B -138.2 . . . .
C27B C26B C28B C20B 0.0 . . . .
C27B C26B C37B C35B 142.7 . . . .
C27B C26B C37B C38B 0.0 . . . .
C27B C29B C30B C23B -142.7 . . . .
C27B C29B C30B C33B -0.1 . . . .
C27B C31B C32B C33B 0.0 . . . .
C27B C31B C32B C43B 138.2 . . . .
C27B C31B C38B C37B 0.0 . . . .
C27B C31B C38B C41B -142.6 . . . .
C28B C26B C27B C29B 0.0 . . . .
C28B C26B C27B C31B 142.6 . . . .
C28B C26B C37B C35B 0.0 . . . .
C28B C26B C37B C38B -142.7 . . . .
C29B C18B C19B C21B -142.6 . . . .
C29B C18B C19B C23B 0.0 . . . .
C29B C18B C20B C12B 138.2 . . . .
C29B C18B C20B C28B 0.0 . . . .
C29B C27B C31B C32B 0.0 . . . .
C29B C27B C31B C38B 142.6 . . . .
C29B C30B C33B C32B 0.0 . . . .
C29B C30B C33B C48B -137.2 . . . .
C30B C23B C24B C25B -138.1 . . . .
C30B C23B C24B C47B -2.0 . . . .
C30B C33B C48B C42B 142.1 . . . .
C30B C33B C48B C47B 0.1 . . . .
C31B C27B C29B C18B -138.2 . . . .
C31B C27B C29B C30B 0.0 . . . .
C31B C32B C33B C30B 0.0 . . . .
C31B C32B C33B C48B 142.6 . . . .
C31B C32B C43B C42B -142.6 . . . .
C31B C32B C43B C44B -0.1 . . . .
C31B C38B C41B C40B 138.2 . . . .
C31B C38B C41B C44B 0.0 . . . .
C32B C31B C38B C37B 142.5 . . . .
C32B C31B C38B C41B 0.0 . . . .
C32B C33B C48B C42B 0.0 . . . .
C32B C33B C48B C47B -142.0 . . . .
C32B C43B C44B C41B 0.1 . . . .
C32B C43B C44B C58B -138.2 . . . .
C33B C32B C43B C42B 0.1 . . . .
C33B C32B C43B C44B 142.6 . . . .
C34B C11B C13B C2B 0.0 . . . .
C34B C11B C13B C14B 138.2 . . . .
C34B C11B C15B C16B -142.6 . . . .
C34B C11B C15B C22B 0.0 . . . .
C34B C12B C20B C18B 0.0 . . . .
C34B C12B C20B C28B 142.6 . . . .
C34B C21B C22B C15B -0.1 . . . .
C34B C21B C22B C25B 142.6 . . . .
C35B C5B C6B C1B -138.2 . . . .
C35B C5B C6B C28B -0.1 . . . .
C35B C37B C38B C31B -142.7 . . . .
C35B C37B C38B C41B -0.1 . . . .
C35B C39B C40B C41B -0.1 . . . .
C35B C39B C40B C59B 138.2 . . . .
C36B C45B C49B C46B -142.6 . . . .
C36B C45B C49B C53B 0.0 . . . .
C36B C58B C59B C40B 142.6 . . . .
C36B C58B C59B C60B 0.0 . . . .
C37B C26B C27B C29B -142.6 . . . .
C37B C26B C27B C31B 0.0 . . . .
C37B C26B C28B C6B 0.0 . . . .
C37B C26B C28B C20B 138.2 . . . .
C37B C35B C39B C7B 142.6 . . . .
C37B C35B C39B C40B 0.0 . . . .
C37B C38B C41B C40B 0.0 . . . .
C37B C38B C41B C44B -138.1 . . . .
C38B C31B C32B C33B -138.2 . . . .
C38B C31B C32B C43B 0.1 . . . .
C38B C41B C44B C43B 0.0 . . . .
C38B C41B C44B C58B 142.6 . . . .
C39B C7B C10B C9B 138.2 . . . .
C39B C7B C10B C60B 0.0 . . . .
C39B C35B C37B C26B -138.2 . . . .
C39B C35B C37B C38B 0.1 . . . .
C39B C40B C41B C38B 0.0 . . . .
C39B C40B C41B C44B 142.6 . . . .
C39B C40B C59B C58B -142.7 . . . .
C39B C40B C59B C60B 0.0 . . . .
C40B C41B C44B C43B -142.6 . . . .
C40B C41B C44B C58B 0.1 . . . .
C40B C59B C60B C10B 0.0 . . . .
C40B C59B C60B C54B -138.2 . . . .
C41B C40B C59B C58B 0.0 . . . .
C41B C40B C59B C60B 142.6 . . . .
C41B C44B C58B C36B -142.7 . . . .
C41B C44B C58B C59B 0.0 . . . .
C42B C43B C44B C41B 138.2 . . . .
C42B C43B C44B C58B -0.1 . . . .
C42B C45B C49B C46B 0.0 . . . .
C42B C45B C49B C53B 142.6 . . . .
C43B C32B C33B C30B -142.7 . . . .
C43B C32B C33B C48B -0.1 . . . .
C43B C42B C45B C36B -0.1 . . . .
C43B C42B C45B C49B -138.2 . . . .
C43B C42B C48B C33B 0.0 . . . .
C43B C42B C48B C47B 143.3 . . . .
C43B C44B C58B C36B 0.0 . . . .
C43B C44B C58B C59B 142.6 . . . .
C44B C58B C59B C40B 0.0 . . . .
C44B C58B C59B C60B -142.6 . . . .
C45B C36B C57B C53B 0.0 . . . .
C45B C36B C57B C54B 142.6 . . . .
C45B C36B C58B C44B 0.0 . . . .
C45B C36B C58B C59B -138.2 . . . .
C45B C42B C43B C32B 142.6 . . . .
C45B C42B C43B C44B 0.1 . . . .
C45B C42B C48B C33B -143.1 . . . .
C45B C42B C48B C47B 0.2 . . . .
C45B C49B C53B C50B -142.6 . . . .
C45B C49B C53B C57B 0.0 . . . .
C46B C47B C48B C33B 135.8 . . . .
C46B C47B C48B C42B -2.5 . . . .
C46B C49B C53B C50B 0.0 . . . .
C46B C49B C53B C57B 142.6 . . . .
C47B C24B C25B C22B -142.3 . . . .
C47B C24B C25B C52B 0.3 . . . .
C47B C46B C49B C45B -1.9 . . . .
C47B C46B C49B C53B -140.1 . . . .
C47B C46B C52B C25B -0.3 . . . .
C47B C46B C52B C51B 142.4 . . . .
C48B C42B C43B C32B 0.0 . . . .
C48B C42B C43B C44B -142.6 . . . .
C48B C42B C45B C36B 139.0 . . . .
C48B C42B C45B C49B 0.9 . . . .
C49B C46B C47B C24B 143.9 . . . .
C49B C46B C47B C48B 3.3 . . . .
C49B C46B C52B C25B -142.7 . . . .
C49B C46B C52B C51B 0.0 . . . .
C49B C53B C57B C36B 0.0 . . . .
C49B C53B C57B C54B -142.6 . . . .
C50B C51B C52B C25B 138.2 . . . .
C50B C51B C52B C46B 0.0 . . . .
C50B C53B C57B C36B 142.6 . . . .
C50B C53B C57B C54B 0.0 . . . .
C51B C16B C17B C14B -142.6 . . . .
C51B C16B C17B C56B 0.0 . . . .
C51B C50B C53B C49B 0.0 . . . .
C51B C50B C53B C57B -138.2 . . . .
C51B C50B C56B C17B 0.0 . . . .
C51B C50B C56B C55B 142.6 . . . .
C52B C46B C47B C24B 0.5 . . . .
C52B C46B C47B C48B -140.2 . . . .
C52B C46B C49B C45B 138.2 . . . .
C52B C46B C49B C53B 0.0 . . . .
C53B C50B C51B C16B 142.6 . . . .
C53B C50B C51B C52B 0.0 . . . .
C53B C50B C56B C17B -142.6 . . . .
C53B C50B C56B C55B 0.0 . . . .
C54B C55B C56B C17B 138.2 . . . .
C54B C55B C56B C50B 0.0 . . . .
C55B C9B C10B C7B -142.6 . . . .
C55B C9B C10B C60B 0.0 . . . .
C55B C54B C57B C36B -138.2 . . . .
C55B C54B C57B C53B 0.0 . . . .
C55B C54B C60B C10B 0.0 . . . .
C55B C54B C60B C59B 142.6 . . . .
C56B C50B C51B C16B 0.0 . . . .
C56B C50B C51B C52B -142.6 . . . .
C56B C50B C53B C49B 138.2 . . . .
C56B C50B C53B C57B 0.0 . . . .
C57B C36B C45B C42B -142.6 . . . .
C57B C36B C45B C49B 0.0 . . . .
C57B C36B C58B C44B 138.2 . . . .
C57B C36B C58B C59B 0.0 . . . .
C57B C54B C55B C9B 142.6 . . . .
C57B C54B C55B C56B 0.0 . . . .
C57B C54B C60B C10B -142.7 . . . .
C57B C54B C60B C59B 0.0 . . . .
C58B C36B C45B C42B 0.0 . . . .
C58B C36B C45B C49B 142.6 . . . .
C58B C36B C57B C53B -142.6 . . . .
C58B C36B C57B C54B 0.0 . . . .
C58B C59B C60B C10B 138.2 . . . .
C58B C59B C60B C54B 0.0 . . . .
C59B C40B C41B C38B -142.6 . . . .
C59B C40B C41B C44B 0.0 . . . .
C60B C54B C55B C9B 0.0 . . . .
C60B C54B C55B C56B -142.6 . . . .
C60B C54B C57B C36B 0.0 . . . .
C60B C54B C57B C53B 138.2 . . . .
C1D C2D C3D C4D -0.1 . . . .
C1D C2D C3D C7D -138.2 . . . .
C1D C2D C8D C13D 142.6 . . . .
C1D C2D C8D C14D 0.0 . . . .
C1D C6D C19D C24D -142.6 . . . .
C1D C6D C19D C29D 0.0 . . . .
C1D C12D C14D C8D 1.0 . . . .
C1D C12D C14D C22D -141.4 . . . .
C1D C12D C20D C29D 0.3 . . . .
C1D C12D C20D C30D 138.0 . . . .
C2D C1D C6D C5D 0.0 . . . .
C2D C1D C6D C19D 138.2 . . . .
C2D C1D C12D C14D -1.0 . . . .
C2D C1D C12D C20D -143.1 . . . .
C2D C3D C4D C5D 0.0 . . . .
C2D C3D C4D C9D -142.6 . . . .
C2D C3D C7D C10D 142.6 . . . .
C2D C3D C7D C11D 0.0 . . . .
C2D C8D C13D C11D -0.1 . . . .
C2D C8D C13D C21D -138.2 . . . .
C2D C8D C14D C12D -0.6 . . . .
C2D C8D C14D C22D 142.7 . . . .
C3D C2D C8D C13D 0.0 . . . .
C3D C2D C8D C14D -142.6 . . . .
C3D C4D C5D C6D 0.0 . . . .
C3D C4D C5D C15D -138.2 . . . .
C3D C4D C9D C10D 0.0 . . . .
C3D C4D C9D C16D 142.7 . . . .
C3D C7D C10D C9D 0.0 . . . .
C3D C7D C10D C17D -142.6 . . . .
C3D C7D C11D C13D 0.0 . . . .
C3D C7D C11D C18D 138.2 . . . .
C4D C3D C7D C10D 0.0 . . . .
C4D C3D C7D C11D -142.6 . . . .
C4D C5D C6D C1D 0.0 . . . .
C4D C5D C6D C19D -142.6 . . . .
C4D C5D C15D C23D 0.0 . . . .
C4D C5D C15D C24D 142.6 . . . .
C4D C9D C10D C7D 0.0 . . . .
C4D C9D C10D C17D 142.6 . . . .
C4D C9D C16D C23D 0.0 . . . .
C4D C9D C16D C25D -138.2 . . . .
C5D C4D C9D C10D -142.6 . . . .
C5D C4D C9D C16D 0.0 . . . .
C5D C6D C19D C24D 0.0 . . . .
C5D C6D C19D C29D 142.6 . . . .
C5D C15D C23D C16D 0.0 . . . .
C5D C15D C23D C33D 138.2 . . . .
C5D C15D C24D C19D 0.0 . . . .
C5D C15D C24D C34D -142.6 . . . .
C6D C1D C2D C3D 0.0 . . . .
C6D C1D C2D C8D -142.6 . . . .
C6D C1D C12D C14D 141.7 . . . .
C6D C1D C12D C20D -0.3 . . . .
C6D C5D C15D C23D -142.6 . . . .
C6D C5D C15D C24D 0.0 . . . .
C6D C19D C24D C15D 0.0 . . . .
C6D C19D C24D C34D 142.6 . . . .
C6D C19D C29D C20D 0.0 . . . .
C6D C19D C29D C39D -138.2 . . . .
C7D C3D C4D C5D 142.6 . . . .
C7D C3D C4D C9D 0.0 . . . .
C7D C10D C17D C26D 0.0 . . . .
C7D C10D C17D C27D 138.2 . . . .
C7D C11D C13D C8D 0.1 . . . .
C7D C11D C13D C21D 142.6 . . . .
C7D C11D C18D C26D -0.1 . . . .
C7D C11D C18D C28D -142.6 . . . .
C8D C2D C3D C4D 138.1 . . . .
C8D C2D C3D C7D 0.0 . . . .
C8D C13D C21D C28D 142.6 . . . .
C8D C13D C21D C31D 0.0 . . . .
C8D C14D C22D C31D -0.1 . . . .
C8D C14D C22D C32D -138.2 . . . .
C9D C4D C5D C6D 138.2 . . . .
C9D C4D C5D C15D 0.0 . . . .
C9D C10D C17D C26D -138.2 . . . .
C9D C10D C17D C27D 0.0 . . . .
C9D C16D C23D C15D 0.0 . . . .
C9D C16D C23D C33D -142.6 . . . .
C9D C16D C25D C27D 0.0 . . . .
C9D C16D C25D C35D 142.6 . . . .
C10D C7D C11D C13D -138.2 . . . .
C10D C7D C11D C18D 0.0 . . . .
C10D C9D C16D C23D 138.2 . . . .
C10D C9D C16D C25D 0.0 . . . .
C10D C17D C26D C18D 0.0 . . . .
C10D C17D C26D C36D 142.6 . . . .
C10D C17D C27D C25D 0.0 . . . .
C10D C17D C27D C37D -142.6 . . . .
C11D C7D C10D C9D 142.6 . . . .
C11D C7D C10D C17D 0.0 . . . .
C11D C13D C21D C28D 0.0 . . . .
C11D C13D C21D C31D -142.6 . . . .
C11D C18D C26D C17D 0.1 . . . .
C11D C18D C26D C36D -138.1 . . . .
C11D C18D C28D C21D 0.0 . . . .
C11D C18D C28D C38D 142.6 . . . .
C12D C1D C2D C3D 143.3 . . . .
C12D C1D C2D C8D 0.6 . . . .
C12D C1D C6D C5D -138.0 . . . .
C12D C1D C6D C19D 0.2 . . . .
C12D C14D C22D C31D 137.4 . . . .
C12D C14D C22D C32D -0.7 . . . .
C12D C20D C29D C19D -0.2 . . . .
C12D C20D C29D C39D 142.4 . . . .
C12D C20D C30D C32D 0.8 . . . .
C12D C20D C30D C40D -141.9 . . . .
C13D C8D C14D C12D -143.2 . . . .
C13D C8D C14D C22D 0.0 . . . .
C13D C11D C18D C26D 142.6 . . . .
C13D C11D C18D C28D 0.0 . . . .
C13D C21D C28D C18D 0.0 . . . .
C13D C21D C28D C38D -142.6 . . . .
C13D C21D C31D C22D 0.0 . . . .
C13D C21D C31D C41D 138.2 . . . .
C14D C8D C13D C11D 138.1 . . . .
C14D C8D C13D C21D 0.0 . . . .
C14D C12D C20D C29D -139.1 . . . .
C14D C12D C20D C30D -1.4 . . . .
C14D C22D C31D C21D 0.0 . . . .
C14D C22D C31D C41D -142.6 . . . .
C14D C22D C32D C30D 0.0 . . . .
C14D C22D C32D C42D 142.6 . . . .
C15D C5D C6D C1D 142.6 . . . .
C15D C5D C6D C19D 0.0 . . . .
C15D C23D C33D C35D -142.6 . . . .
C15D C23D C33D C43D -0.1 . . . .
C15D C24D C34D C43D 0.0 . . . .
C15D C24D C34D C44D 138.2 . . . .
C16D C9D C10D C7D -142.6 . . . .
C16D C9D C10D C17D 0.0 . . . .
C16D C23D C33D C35D 0.1 . . . .
C16D C23D C33D C43D 142.6 . . . .
C16D C25D C27D C17D 0.0 . . . .
C16D C25D C27D C37D 138.2 . . . .
C16D C25D C35D C33D 0.0 . . . .
C16D C25D C35D C45D -143.8 . . . .
C17D C26D C36D C37D 0.0 . . . .
C17D C26D C36D C46D -142.6 . . . .
C17D C27D C37D C36D 0.0 . . . .
C17D C27D C37D C47D 142.6 . . . .
C18D C11D C13D C8D -142.6 . . . .
C18D C11D C13D C21D 0.0 . . . .
C18D C26D C36D C37D 142.6 . . . .
C18D C26D C36D C46D 0.0 . . . .
C18D C28D C38D C46D 0.0 . . . .
C18D C28D C38D C48D -138.2 . . . .
C19D C24D C34D C43D -138.2 . . . .
C19D C24D C34D C44D 0.0 . . . .
C19D C29D C39D C40D 142.6 . . . .
C19D C29D C39D C44D 0.0 . . . .
C20D C12D C14D C8D 143.9 . . . .
C20D C12D C14D C22D 1.4 . . . .
C20D C29D C39D C40D 0.0 . . . .
C20D C29D C39D C44D -142.6 . . . .
C20D C30D C32D C22D 0.0 . . . .
C20D C30D C32D C42D -138.2 . . . .
C20D C30D C40D C39D 0.0 . . . .
C20D C30D C40D C49D 142.6 . . . .
C21D C28D C38D C46D 138.2 . . . .
C21D C28D C38D C48D 0.0 . . . .
C21D C31D C41D C42D -142.6 . . . .
C21D C31D C41D C48D 0.0 . . . .
C22D C31D C41D C42D 0.0 . . . .
C22D C31D C41D C48D 142.6 . . . .
C22D C32D C42D C41D 0.0 . . . .
C22D C32D C42D C50D -142.6 . . . .
C23D C15D C24D C19D 142.6 . . . .
C23D C15D C24D C34D 0.0 . . . .
C23D C16D C25D C27D -142.6 . . . .
C23D C16D C25D C35D 0.0 . . . .
C23D C33D C35D C25D 0.0 . . . .
C23D C33D C35D C45D 142.0 . . . .
C23D C33D C43D C34D 0.1 . . . .
C23D C33D C43D C51D -138.2 . . . .
C24D C15D C23D C16D -138.2 . . . .
C24D C15D C23D C33D 0.1 . . . .
C24D C19D C29D C20D 138.2 . . . .
C24D C19D C29D C39D 0.0 . . . .
C24D C34D C43D C33D -0.1 . . . .
C24D C34D C43D C51D 142.7 . . . .
C24D C34D C44D C39D 0.0 . . . .
C24D C34D C44D C52D -142.6 . . . .
C25D C16D C23D C15D 142.6 . . . .
C25D C16D C23D C33D 0.0 . . . .
C25D C27D C37D C36D -142.6 . . . .
C25D C27D C37D C47D 0.0 . . . .
C25D C35D C45D C47D 2.5 . . . .
C25D C35D C45D C53D 139.6 . . . .
C26D C17D C27D C25D 142.6 . . . .
C26D C17D C27D C37D 0.0 . . . .
C26D C18D C28D C21D -142.6 . . . .
C26D C18D C28D C38D 0.0 . . . .
C26D C36D C37D C27D 0.0 . . . .
C26D C36D C37D C47D -142.6 . . . .
C26D C36D C46D C38D 0.0 . . . .
C26D C36D C46D C54D 138.2 . . . .
C27D C17D C26D C18D -142.6 . . . .
C27D C17D C26D C36D 0.0 . . . .
C27D C25D C35D C33D 142.6 . . . .
C27D C25D C35D C45D -1.2 . . . .
C27D C37D C47D C45D 1.1 . . . .
C27D C37D C47D C55D -138.2 . . . .
C28D C18D C26D C17D 138.2 . . . .
C28D C18D C26D C36D 0.0 . . . .
C28D C21D C31D C22D -138.2 . . . .
C28D C21D C31D C41D 0.0 . . . .
C28D C38D C46D C36D 0.0 . . . .
C28D C38D C46D C54D -142.6 . . . .
C28D C38D C48D C41D 0.0 . . . .
C28D C38D C48D C56D 142.6 . . . .
C29D C19D C24D C15D -142.6 . . . .
C29D C19D C24D C34D 0.0 . . . .
C29D C20D C30D C32D 142.6 . . . .
C29D C20D C30D C40D 0.0 . . . .
C29D C39D C40D C30D 0.0 . . . .
C29D C39D C40D C49D -142.6 . . . .
C29D C39D C44D C34D 0.0 . . . .
C29D C39D C44D C52D 138.2 . . . .
C30D C20D C29D C19D -142.6 . . . .
C30D C20D C29D C39D 0.0 . . . .
C30D C32D C42D C41D 142.6 . . . .
C30D C32D C42D C50D 0.0 . . . .
C30D C40D C49D C50D 0.1 . . . .
C30D C40D C49D C57D -138.2 . . . .
C31D C21D C28D C18D 142.6 . . . .
C31D C21D C28D C38D 0.0 . . . .
C31D C22D C32D C30D -142.6 . . . .
C31D C22D C32D C42D 0.0 . . . .
C31D C41D C42D C32D 0.0 . . . .
C31D C41D C42D C50D 142.7 . . . .
C31D C41D C48D C38D 0.0 . . . .
C31D C41D C48D C56D -138.1 . . . .
C32D C22D C31D C21D 142.6 . . . .
C32D C22D C31D C41D 0.0 . . . .
C32D C30D C40D C39D -142.7 . . . .
C32D C30D C40D C49D -0.1 . . . .
C32D C42D C50D C49D 0.0 . . . .
C32D C42D C50D C58D 138.2 . . . .
C33D C35D C45D C47D -136.0 . . . .
C33D C35D C45D C53D 1.1 . . . .
C33D C43D C51D C52D 142.6 . . . .
C33D C43D C51D C53D 0.1 . . . .
C34D C43D C51D C52D 0.0 . . . .
C34D C43D C51D C53D -142.6 . . . .
C34D C44D C52D C51D 0.0 . . . .
C34D C44D C52D C57D 142.7 . . . .
C35D C25D C27D C17D -138.2 . . . .
C35D C25D C27D C37D 0.0 . . . .
C35D C33D C43D C34D 138.2 . . . .
C35D C33D C43D C51D -0.1 . . . .
C35D C45D C47D C37D -2.5 . . . .
C35D C45D C47D C55D 140.4 . . . .
C35D C45D C53D C51D -1.1 . . . .
C35D C45D C53D C59D -143.3 . . . .
C36D C37D C47D C45D 139.3 . . . .
C36D C37D C47D C55D 0.0 . . . .
C36D C46D C54D C55D 0.0 . . . .
C36D C46D C54D C56D -142.6 . . . .
C37D C36D C46D C38D -138.2 . . . .
C37D C36D C46D C54D 0.0 . . . .
C37D C47D C55D C54D 0.0 . . . .
C37D C47D C55D C59D 142.6 . . . .
C38D C46D C54D C55D 142.6 . . . .
C38D C46D C54D C56D 0.0 . . . .
C38D C48D C56D C54D 0.1 . . . .
C38D C48D C56D C58D -142.7 . . . .
C39D C40D C49D C50D 138.2 . . . .
C39D C40D C49D C57D 0.0 . . . .
C39D C44D C52D C51D -142.6 . . . .
C39D C44D C52D C57D 0.0 . . . .
C40D C30D C32D C22D 138.2 . . . .
C40D C30D C32D C42D 0.0 . . . .
C40D C39D C44D C34D -138.2 . . . .
C40D C39D C44D C52D 0.0 . . . .
C40D C49D C50D C42D -0.1 . . . .
C40D C49D C50D C58D -142.6 . . . .
C40D C49D C57D C52D 0.0 . . . .
C40D C49D C57D C60D 142.6 . . . .
C41D C42D C50D C49D -138.2 . . . .
C41D C42D C50D C58D -0.1 . . . .
C41D C48D C56D C54D 142.7 . . . .
C41D C48D C56D C58D -0.1 . . . .
C42D C41D C48D C38D 138.2 . . . .
C42D C41D C48D C56D 0.0 . . . .
C42D C50D C58D C56D 0.0 . . . .
C42D C50D C58D C60D -142.6 . . . .
C43D C33D C35D C25D -142.6 . . . .
C43D C33D C35D C45D -0.6 . . . .
C43D C34D C44D C39D 142.6 . . . .
C43D C34D C44D C52D 0.0 . . . .
C43D C51D C52D C44D 0.0 . . . .
C43D C51D C52D C57D -142.6 . . . .
C43D C51D C53D C45D 0.5 . . . .
C43D C51D C53D C59D 138.2 . . . .
C44D C34D C43D C33D -142.7 . . . .
C44D C34D C43D C51D 0.0 . . . .
C44D C39D C40D C30D 142.6 . . . .
C44D C39D C40D C49D 0.0 . . . .
C44D C52D C57D C49D -0.1 . . . .
C44D C52D C57D C60D -138.2 . . . .
C45D C47D C55D C54D -141.8 . . . .
C45D C47D C55D C59D 0.8 . . . .
C45D C53D C59D C55D -0.7 . . . .
C45D C53D C59D C60D 141.9 . . . .
C46D C36D C37D C27D 142.6 . . . .
C46D C36D C37D C47D 0.0 . . . .
C46D C38D C48D C41D -142.6 . . . .
C46D C38D C48D C56D -0.1 . . . .
C46D C54D C55D C47D 0.0 . . . .
C46D C54D C55D C59D -138.2 . . . .
C46D C54D C56D C48D -0.1 . . . .
C46D C54D C56D C58D 142.7 . . . .
C47D C45D C53D C51D 143.3 . . . .
C47D C45D C53D C59D 1.2 . . . .
C47D C55D C59D C53D 0.0 . . . .
C47D C55D C59D C60D -142.6 . . . .
C48D C38D C46D C36D 142.6 . . . .
C48D C38D C46D C54D 0.0 . . . .
C48D C41D C42D C32D -142.6 . . . .
C48D C41D C42D C50D 0.0 . . . .
C48D C56D C58D C50D 0.1 . . . .
C48D C56D C58D C60D 138.2 . . . .
C49D C50D C58D C56D 142.6 . . . .
C49D C50D C58D C60D 0.0 . . . .
C49D C57D C60D C58D 0.0 . . . .
C49D C57D C60D C59D -142.6 . . . .
C50D C49D C57D C52D -142.6 . . . .
C50D C49D C57D C60D 0.0 . . . .
C50D C58D C60D C57D 0.0 . . . .
C50D C58D C60D C59D 142.6 . . . .
C51D C52D C57D C49D 138.2 . . . .
C51D C52D C57D C60D 0.0 . . . .
C51D C53D C59D C55D -142.6 . . . .
C51D C53D C59D C60D 0.0 . . . .
C52D C51D C53D C45D -137.6 . . . .
C52D C51D C53D C59D 0.0 . . . .
C52D C57D C60D C58D 142.6 . . . .
C52D C57D C60D C59D 0.0 . . . .
C53D C45D C47D C37D -144.1 . . . .
C53D C45D C47D C55D -1.2 . . . .
C53D C51D C52D C44D 142.6 . . . .
C53D C51D C52D C57D -0.1 . . . .
C53D C59D C60D C57D 0.0 . . . .
C53D C59D C60D C58D -138.2 . . . .
C54D C55D C59D C53D 142.6 . . . .
C54D C55D C59D C60D 0.0 . . . .
C54D C56D C58D C50D -138.2 . . . .
C54D C56D C58D C60D -0.1 . . . .
C55D C54D C56D C48D -142.7 . . . .
C55D C54D C56D C58D 0.1 . . . .
C55D C59D C60D C57D 138.2 . . . .
C55D C59D C60D C58D 0.0 . . . .
C56D C54D C55D C47D 138.1 . . . .
C56D C54D C55D C59D -0.1 . . . .
C56D C58D C60D C57D -142.6 . . . .
C56D C58D C60D C59D 0.0 . . . .
C57D C49D C50D C42D 142.6 . . . .
C57D C49D C50D C58D 0.0 . . . .

loop_
_twin_individual_id
_twin_individual_mass_fraction_refined
1 0.880(3)
2 0.120(3)

_cod_database_fobs_code 4135636
